data_4122191
loop_
_publ_author_name
'Schmidt, Anna-Corina'
'Heinemann, Frank W.'
'Lukens, Jr, Wayne W'
'Meyer, Karsten'

_publ_section_title
;
 Molecular and Electronic Structure of Dinuclear Uranium Bis-\m-Oxo
 Complexes with Diamond Core Structural Motifs.
;
_journal_issue 34
_journal_name_full 'Journal of the American Chemical Society'
_journal_page_first 11980
_journal_paper_doi 10.1021/ja504528n
_journal_volume 136
_journal_year 2014
_chemical_formula_moiety 'C90 H132 K2 N6 O8 U2, 6(C4 H8 O)'
_chemical_formula_sum 'C114 H180 K2 N6 O14 U2'
_chemical_formula_weight 2412.90
_chemical_name_systematic
; 
 ? 
;
_space_group_IT_number 2
_symmetry_cell_setting triclinic
_symmetry_space_group_name_Hall '-P 1'
_symmetry_space_group_name_H-M 'P -1'
_atom_sites_solution_hydrogens geom
_atom_sites_solution_primary direct
_atom_sites_solution_secondary difmap
_audit_creation_method SHELXL-97
_cell_angle_alpha 96.245(10)
_cell_angle_beta 94.885(9)
_cell_angle_gamma 98.665(11)
_cell_formula_units_Z 2
_cell_length_a 15.288(2)
_cell_length_b 18.239(3)
_cell_length_c 20.518(2)
_cell_measurement_reflns_used 146
_cell_measurement_temperature 100(2)
_cell_measurement_theta_max 20.00
_cell_measurement_theta_min 6.00
_cell_volume 5592.2(13)
_computing_cell_refinement 'EVALCCD (Duisenberg, 2003)'
_computing_data_collection 'COLLECT (Bruker-Nonius, 2002)'
_computing_data_reduction 'EVALCCD (Duisenberg, 2003)'
_computing_molecular_graphics 'SHELXTL 6.12 (Bruker AXS, 2002)'
_computing_publication_material 'SHELXTL 6.12 (Bruker AXS, 2002)'
_computing_structure_refinement 'SHELXTL 6.12 (Bruker AXS, 2002)'
_computing_structure_solution 'SHELXTL 6.12 (Bruker AXS, 2002)'
_diffrn_ambient_temperature 100(2)
_diffrn_detector_area_resol_mean 9
_diffrn_measured_fraction_theta_full 0.998
_diffrn_measured_fraction_theta_max 0.998
_diffrn_measurement_device_type 'Bruker-Nonius KappaCCD'
_diffrn_measurement_method
;
 \f- and \w-rotations with 1.50 \% and 45 sec per frame
;
_diffrn_radiation_monochromator graphite
_diffrn_radiation_source 'fine-focus sealed tube'
_diffrn_radiation_type MoK\a
_diffrn_radiation_wavelength 0.71073
_diffrn_reflns_av_R_equivalents 0.0735
_diffrn_reflns_av_sigmaI/netI 0.0476
_diffrn_reflns_limit_h_max 20
_diffrn_reflns_limit_h_min -20
_diffrn_reflns_limit_k_max 23
_diffrn_reflns_limit_k_min -23
_diffrn_reflns_limit_l_max 26
_diffrn_reflns_limit_l_min -26
_diffrn_reflns_number 163448
_diffrn_reflns_theta_full 27.88
_diffrn_reflns_theta_max 27.88
_diffrn_reflns_theta_min 2.70
_exptl_absorpt_coefficient_mu 3.029
_exptl_absorpt_correction_T_max 0.739
_exptl_absorpt_correction_T_min 0.477
_exptl_absorpt_correction_type multi-scan
_exptl_absorpt_process_details 'SADABS, Bruker-AXS, 2002'
_exptl_crystal_colour green
_exptl_crystal_density_diffrn 1.433
_exptl_crystal_density_method 'not measured'
_exptl_crystal_description plate
_exptl_crystal_F_000 2480
_exptl_crystal_size_max 0.25
_exptl_crystal_size_mid 0.18
_exptl_crystal_size_min 0.10
_refine_diff_density_max 2.905
_refine_diff_density_min -1.232
_refine_diff_density_rms 0.140
_refine_ls_extinction_method none
_refine_ls_goodness_of_fit_ref 1.513
_refine_ls_hydrogen_treatment constr
_refine_ls_matrix_type full
_refine_ls_number_parameters 1314
_refine_ls_number_reflns 26602
_refine_ls_number_restraints 340
_refine_ls_restrained_S_all 1.534
_refine_ls_R_factor_all 0.0643
_refine_ls_R_factor_gt 0.0438
_refine_ls_shift/su_max 0.003
_refine_ls_shift/su_mean 0.000
_refine_ls_structure_factor_coef Fsqd
_refine_ls_weighting_details 'calc w=1/[\s^2^(Fo^2^)+(0.0272P)^2^+2.7818P] where P=(Fo^2^+2Fc^2^)/3'
_refine_ls_weighting_scheme calc
_refine_ls_wR_factor_gt 0.0906
_refine_ls_wR_factor_ref 0.0946
_reflns_number_gt 21102
_reflns_number_total 26602
_reflns_threshold_expression >2sigma(I)
_cod_data_source_file ja504528n_si_002.cif
_cod_data_source_block acs1204
_cod_depositor_comments 'Adding full bibliography for 4122183--4122197.cif.'
_cod_original_sg_symbol_Hall -P1
_cod_original_sg_symbol_H-M P-1
_cod_database_code 4122191

loop_
_symmetry_equiv_pos_as_xyz
'x, y, z'
'-x, -y, -z'

loop_
_atom_site_label
_atom_site_type_symbol
_atom_site_fract_x
_atom_site_fract_y
_atom_site_fract_z
_atom_site_U_iso_or_equiv
_atom_site_adp_type
_atom_site_occupancy
_atom_site_symmetry_multiplicity
_atom_site_calc_flag
_atom_site_refinement_flags
_atom_site_disorder_assembly
_atom_site_disorder_group
U1 U 0.767390(10) 0.568945(9) 0.152318(7) 0.01133(5) Uani 1 1 d . . .
U2 U 0.681349(10) 0.733935(9) 0.194460(7) 0.01143(5) Uani 1 1 d . . .
K1 K 0.91510(6) 0.76545(5) 0.19144(5) 0.0161(2) Uani 1 1 d . . .
K2 K 0.77147(7) 0.61566(6) 0.32539(4) 0.0192(2) Uani 1 1 d . . .
O1 O 0.89919(19) 0.63300(17) 0.11636(14) 0.0156(7) Uani 1 1 d . . .
O2 O 0.87261(19) 0.54169(17) 0.23543(14) 0.0154(6) Uani 1 1 d . . .
O3 O 0.68211(19) 0.50567(17) 0.22577(14) 0.0170(7) Uani 1 1 d . . .
O4 O 0.65190(19) 0.70618(18) 0.30248(14) 0.0171(7) Uani 1 1 d . . .
O5 O 0.7832(2) 0.83334(17) 0.25704(14) 0.0166(7) Uani 1 1 d . . .
O6 O 0.76216(19) 0.79374(17) 0.11726(14) 0.0147(6) Uani 1 1 d . . .
O7 O 0.78792(19) 0.67262(17) 0.21903(14) 0.0139(6) Uani 1 1 d . . .
O8 O 0.66009(18) 0.62978(17) 0.12816(13) 0.0131(6) Uani 1 1 d . . .
N1 N 0.7606(2) 0.5520(2) 0.01813(17) 0.0129(7) Uani 1 1 d . . .
N2 N 0.8287(2) 0.4427(2) 0.09569(17) 0.0147(8) Uani 1 1 d . . .
N3 N 0.6387(2) 0.4518(2) 0.08360(17) 0.0149(8) Uani 1 1 d . . .
N4 N 0.5054(2) 0.6885(2) 0.19930(17) 0.0148(8) Uani 1 1 d . . .
N5 N 0.5823(2) 0.8492(2) 0.22133(18) 0.0178(8) Uani 1 1 d . . .
N6 N 0.5667(2) 0.7675(2) 0.08925(17) 0.0137(8) Uani 1 1 d . . .
C1 C 0.8185(3) 0.5003(2) -0.0105(2) 0.0152(9) Uani 1 1 d . . .
H1A H 0.8570 0.5270 -0.0397 0.018 Uiso 1 1 calc R . .
H1B H 0.7802 0.4575 -0.0380 0.018 Uiso 1 1 calc R . .
C2 C 0.8776(3) 0.4701(3) 0.0411(2) 0.0171(10) Uani 1 1 d . . .
H2A H 0.9036 0.4286 0.0191 0.021 Uiso 1 1 calc R . .
H2B H 0.9272 0.5102 0.0598 0.021 Uiso 1 1 calc R . .
C3 C 0.7601(3) 0.3755(3) 0.0721(2) 0.0173(9) Uani 1 1 d . . .
H3A H 0.7815 0.3307 0.0866 0.021 Uiso 1 1 calc R . .
H3B H 0.7523 0.3688 0.0233 0.021 Uiso 1 1 calc R . .
C4 C 0.6699(3) 0.3816(3) 0.0979(2) 0.0169(9) Uani 1 1 d . . .
H4A H 0.6255 0.3384 0.0771 0.020 Uiso 1 1 calc R . .
H4B H 0.6752 0.3798 0.1461 0.020 Uiso 1 1 calc R . .
C5 C 0.6259(3) 0.4542(3) 0.0114(2) 0.0161(9) Uani 1 1 d . . .
H5A H 0.5615 0.4439 -0.0036 0.019 Uiso 1 1 calc R . .
H5B H 0.6540 0.4145 -0.0114 0.019 Uiso 1 1 calc R . .
C6 C 0.6655(3) 0.5290(3) -0.0076(2) 0.0164(9) Uani 1 1 d . . .
H6A H 0.6600 0.5264 -0.0563 0.020 Uiso 1 1 calc R . .
H6B H 0.6312 0.5675 0.0096 0.020 Uiso 1 1 calc R . .
C7 C 0.7825(3) 0.6299(2) 0.0016(2) 0.0146(9) Uani 1 1 d . . .
H7A H 0.7535 0.6629 0.0314 0.018 Uiso 1 1 calc R . .
H7B H 0.7562 0.6313 -0.0439 0.018 Uiso 1 1 calc R . .
C8 C 0.8800(3) 0.6615(2) 0.0064(2) 0.0138(9) Uani 1 1 d . . .
C9 C 0.9341(3) 0.6611(2) 0.0653(2) 0.0132(9) Uani 1 1 d . . .
C10 C 1.0263(3) 0.6929(2) 0.0685(2) 0.0142(9) Uani 1 1 d . . .
C11 C 1.0558(3) 0.7256(3) 0.0140(2) 0.0171(9) Uani 1 1 d . . .
H11A H 1.1168 0.7469 0.0162 0.021 Uiso 1 1 calc R . .
C12 C 1.0013(3) 0.7286(3) -0.0433(2) 0.0183(10) Uani 1 1 d . . .
C13 C 0.9128(3) 0.6942(2) -0.0463(2) 0.0152(9) Uani 1 1 d . . .
H13A H 0.8742 0.6932 -0.0853 0.018 Uiso 1 1 calc R . .
C14 C 1.0877(3) 0.6886(3) 0.1296(2) 0.0176(10) Uani 1 1 d . . .
H14A H 1.1124 0.6416 0.1223 0.021 Uiso 1 1 calc R . .
H14B H 1.0505 0.6839 0.1666 0.021 Uiso 1 1 calc R . .
C15 C 1.1670(3) 0.7525(3) 0.1529(2) 0.0190(10) Uani 1 1 d . . .
C16 C 1.2454(3) 0.7478(3) 0.1106(2) 0.0295(12) Uani 1 1 d . . .
H16A H 1.2272 0.7568 0.0655 0.044 Uiso 1 1 calc R . .
H16B H 1.2624 0.6981 0.1098 0.044 Uiso 1 1 calc R . .
H16C H 1.2962 0.7857 0.1296 0.044 Uiso 1 1 calc R . .
C17 C 1.1406(3) 0.8300(3) 0.1540(3) 0.0276(12) Uani 1 1 d . . .
H17A H 1.1132 0.8357 0.1102 0.041 Uiso 1 1 calc R . .
H17B H 1.1936 0.8682 0.1659 0.041 Uiso 1 1 calc R . .
H17C H 1.0979 0.8360 0.1864 0.041 Uiso 1 1 calc R . .
C18 C 1.2025(3) 0.7432(3) 0.2235(2) 0.0247(11) Uani 1 1 d . . .
H18A H 1.2233 0.6950 0.2236 0.037 Uiso 1 1 calc R . .
H18B H 1.1549 0.7452 0.2524 0.037 Uiso 1 1 calc R . .
H18C H 1.2520 0.7836 0.2395 0.037 Uiso 1 1 calc R . .
C19 C 1.0358(3) 0.7674(3) -0.1000(2) 0.0222(10) Uani 1 1 d . . .
H19A H 1.0043 0.8094 -0.1063 0.033 Uiso 1 1 calc R . .
H19B H 1.0257 0.7318 -0.1403 0.033 Uiso 1 1 calc R . .
H19C H 1.0996 0.7858 -0.0899 0.033 Uiso 1 1 calc R . .
C20 C 0.8919(3) 0.4174(3) 0.1450(2) 0.0173(10) Uani 1 1 d . . .
H20A H 0.9158 0.3749 0.1227 0.021 Uiso 1 1 calc R . .
H20B H 0.8573 0.3980 0.1799 0.021 Uiso 1 1 calc R . .
C21 C 0.9702(3) 0.4740(3) 0.1783(2) 0.0153(9) Uani 1 1 d . . .
C22 C 0.9559(3) 0.5304(3) 0.2271(2) 0.0159(9) Uani 1 1 d . . .
C23 C 1.0309(3) 0.5721(3) 0.2672(2) 0.0181(10) Uani 1 1 d . . .
C24 C 1.1160(3) 0.5593(3) 0.2529(2) 0.0204(10) Uani 1 1 d . . .
H24A H 1.1662 0.5880 0.2793 0.024 Uiso 1 1 calc R . .
C25 C 1.1307(3) 0.5073(3) 0.2026(2) 0.0211(10) Uani 1 1 d . . .
C26 C 1.0560(3) 0.4636(3) 0.1663(2) 0.0186(10) Uani 1 1 d . . .
H26A H 1.0639 0.4258 0.1326 0.022 Uiso 1 1 calc R . .
C27 C 1.0218(3) 0.6277(3) 0.3256(2) 0.0232(11) Uani 1 1 d . . .
H27A H 0.9638 0.6449 0.3183 0.028 Uiso 1 1 calc R . .
H27B H 1.0689 0.6716 0.3268 0.028 Uiso 1 1 calc R . .
C28 C 1.0278(3) 0.5990(3) 0.3941(2) 0.0283(12) Uani 1 1 d . . .
C29 C 0.9564(3) 0.5316(3) 0.3957(2) 0.0290(12) Uani 1 1 d . . .
H29A H 0.9645 0.4911 0.3623 0.043 Uiso 1 1 calc R . .
H29B H 0.8976 0.5455 0.3864 0.043 Uiso 1 1 calc R . .
H29C H 0.9611 0.5146 0.4394 0.043 Uiso 1 1 calc R . .
C30 C 1.1195(4) 0.5757(4) 0.4111(3) 0.0447(17) Uani 1 1 d . . .
H30A H 1.1267 0.5330 0.3797 0.067 Uiso 1 1 calc R . .
H30B H 1.1231 0.5616 0.4559 0.067 Uiso 1 1 calc R . .
H30C H 1.1667 0.6177 0.4084 0.067 Uiso 1 1 calc R . .
C31 C 1.0148(5) 0.6624(4) 0.4464(3) 0.0506(18) Uani 1 1 d . . .
H31A H 0.9580 0.6790 0.4350 0.076 Uiso 1 1 calc R . .
H31B H 1.0635 0.7044 0.4479 0.076 Uiso 1 1 calc R . .
H31C H 1.0146 0.6443 0.4896 0.076 Uiso 1 1 calc R . .
C32 C 1.2250(3) 0.4961(3) 0.1899(2) 0.0281(12) Uani 1 1 d . . .
H32A H 1.2226 0.4506 0.1593 0.042 Uiso 1 1 calc R . .
H32B H 1.2588 0.4915 0.2316 0.042 Uiso 1 1 calc R . .
H32C H 1.2541 0.5392 0.1707 0.042 Uiso 1 1 calc R . .
C33 C 0.5523(3) 0.4601(3) 0.1098(2) 0.0172(9) Uani 1 1 d . . .
H33A H 0.5044 0.4290 0.0789 0.021 Uiso 1 1 calc R . .
H33B H 0.5439 0.5128 0.1091 0.021 Uiso 1 1 calc R . .
C34 C 0.5395(3) 0.4402(3) 0.1780(2) 0.0163(9) Uani 1 1 d . . .
C35 C 0.6048(3) 0.4626(2) 0.2320(2) 0.0155(9) Uani 1 1 d . . .
C36 C 0.5858(3) 0.4374(3) 0.2936(2) 0.0186(10) Uani 1 1 d . . .
C37 C 0.4998(3) 0.4017(3) 0.2998(2) 0.0236(11) Uani 1 1 d . . .
H37A H 0.4861 0.3896 0.3421 0.028 Uiso 1 1 calc R . .
C38 C 0.4336(3) 0.3831(3) 0.2477(2) 0.0241(11) Uani 1 1 d . . .
C39 C 0.4556(3) 0.4011(3) 0.1865(2) 0.0202(10) Uani 1 1 d . . .
H39A H 0.4126 0.3866 0.1492 0.024 Uiso 1 1 calc R . .
C40 C 0.6561(3) 0.4435(3) 0.3508(2) 0.0223(11) Uani 1 1 d . . .
H40A H 0.6296 0.4573 0.3919 0.027 Uiso 1 1 calc R . .
H40B H 0.7043 0.4847 0.3461 0.027 Uiso 1 1 calc R . .
C41 C 0.6976(3) 0.3720(3) 0.3582(2) 0.0258(11) Uani 1 1 d . . .
C42 C 0.7445(4) 0.3529(4) 0.2968(3) 0.0430(16) Uani 1 1 d . . .
H42A H 0.7765 0.3111 0.3032 0.064 Uiso 1 1 calc R . .
H42B H 0.7868 0.3966 0.2896 0.064 Uiso 1 1 calc R . .
H42C H 0.7003 0.3389 0.2583 0.064 Uiso 1 1 calc R . .
C43 C 0.7659(4) 0.3866(4) 0.4190(3) 0.0359(14) Uani 1 1 d . . .
H43A H 0.7939 0.3421 0.4230 0.054 Uiso 1 1 calc R . .
H43B H 0.7360 0.3978 0.4584 0.054 Uiso 1 1 calc R . .
H43C H 0.8114 0.4291 0.4144 0.054 Uiso 1 1 calc R . .
C44 C 0.6269(4) 0.3054(3) 0.3671(3) 0.0413(15) Uani 1 1 d . . .
H44A H 0.6561 0.2631 0.3773 0.062 Uiso 1 1 calc R . .
H44B H 0.5868 0.2909 0.3263 0.062 Uiso 1 1 calc R . .
H44C H 0.5926 0.3197 0.4033 0.062 Uiso 1 1 calc R . .
C45 C 0.3410(3) 0.3449(3) 0.2572(3) 0.0337(13) Uani 1 1 d . . .
H45A H 0.3024 0.3398 0.2157 0.051 Uiso 1 1 calc R . .
H45B H 0.3166 0.3748 0.2916 0.051 Uiso 1 1 calc R . .
H45C H 0.3444 0.2952 0.2703 0.051 Uiso 1 1 calc R . .
C46 C 0.5355(3) 0.8752(3) 0.1636(2) 0.0187(10) Uani 1 1 d . . .
H46A H 0.5434 0.9305 0.1699 0.022 Uiso 1 1 calc R . .
H46B H 0.4711 0.8560 0.1614 0.022 Uiso 1 1 calc R . .
C47 C 0.5698(3) 0.8493(3) 0.0987(2) 0.0177(10) Uani 1 1 d . . .
H47A H 0.5331 0.8641 0.0617 0.021 Uiso 1 1 calc R . .
H47B H 0.6318 0.8743 0.0982 0.021 Uiso 1 1 calc R . .
C48 C 0.4738(3) 0.7282(3) 0.0879(2) 0.0168(9) Uani 1 1 d . . .
H48A H 0.4510 0.7076 0.0419 0.020 Uiso 1 1 calc R . .
H48B H 0.4359 0.7646 0.1033 0.020 Uiso 1 1 calc R . .
C49 C 0.4666(3) 0.6660(3) 0.1300(2) 0.0163(9) Uani 1 1 d . . .
H49A H 0.4030 0.6449 0.1298 0.020 Uiso 1 1 calc R . .
H49B H 0.4968 0.6260 0.1103 0.020 Uiso 1 1 calc R . .
C50 C 0.4577(3) 0.7456(3) 0.2340(2) 0.0184(10) Uani 1 1 d . . .
H50A H 0.4258 0.7226 0.2686 0.022 Uiso 1 1 calc R . .
H50B H 0.4127 0.7591 0.2018 0.022 Uiso 1 1 calc R . .
C51 C 0.5190(3) 0.8167(3) 0.2656(2) 0.0186(10) Uani 1 1 d . . .
H51A H 0.4821 0.8545 0.2799 0.022 Uiso 1 1 calc R . .
H51B H 0.5533 0.8055 0.3054 0.022 Uiso 1 1 calc R . .
C52 C 0.5006(3) 0.6180(3) 0.2303(2) 0.0170(9) Uani 1 1 d . . .
H52A H 0.5458 0.5898 0.2130 0.020 Uiso 1 1 calc R . .
H52B H 0.4416 0.5874 0.2161 0.020 Uiso 1 1 calc R . .
C53 C 0.5145(3) 0.6263(3) 0.3041(2) 0.0170(10) Uani 1 1 d . . .
C54 C 0.5924(3) 0.6708(3) 0.3375(2) 0.0168(9) Uani 1 1 d . . .
C55 C 0.6048(3) 0.6753(3) 0.4074(2) 0.0217(10) Uani 1 1 d . . .
C56 C 0.5406(3) 0.6326(3) 0.4392(2) 0.0289(12) Uani 1 1 d . . .
H56A H 0.5486 0.6358 0.4859 0.035 Uiso 1 1 calc R . .
C57 C 0.4661(3) 0.5861(3) 0.4058(2) 0.0281(12) Uani 1 1 d . . .
C58 C 0.4530(3) 0.5847(3) 0.3380(2) 0.0206(10) Uani 1 1 d . . .
H58A H 0.4014 0.5550 0.3141 0.025 Uiso 1 1 calc R . .
C59 C 0.6844(3) 0.7275(3) 0.4456(2) 0.0263(11) Uani 1 1 d . . .
H59A H 0.6653 0.7765 0.4567 0.032 Uiso 1 1 calc R . .
H59B H 0.7307 0.7353 0.4150 0.032 Uiso 1 1 calc R . .
C60 C 0.7296(3) 0.7063(3) 0.5098(2) 0.0318(13) Uani 1 1 d . . .
C61 C 0.7530(4) 0.6279(4) 0.5001(3) 0.0459(16) Uani 1 1 d . . .
H61A H 0.7991 0.6266 0.4699 0.069 Uiso 1 1 calc R . .
H61B H 0.6999 0.5924 0.4816 0.069 Uiso 1 1 calc R . .
H61C H 0.7751 0.6143 0.5427 0.069 Uiso 1 1 calc R . .
C62 C 0.8167(4) 0.7619(4) 0.5290(3) 0.0433(16) Uani 1 1 d . . .
H62A H 0.8534 0.7612 0.4922 0.065 Uiso 1 1 calc R . .
H62B H 0.8492 0.7476 0.5677 0.065 Uiso 1 1 calc R . .
H62C H 0.8028 0.8124 0.5395 0.065 Uiso 1 1 calc R . .
C63 C 0.6732(4) 0.7137(5) 0.5683(3) 0.059(2) Uani 1 1 d . . .
H63A H 0.7113 0.7169 0.6097 0.089 Uiso 1 1 calc R . .
H63B H 0.6264 0.6699 0.5646 0.089 Uiso 1 1 calc R . .
H63C H 0.6459 0.7589 0.5676 0.089 Uiso 1 1 calc R . .
C64 C 0.4009(4) 0.5393(4) 0.4426(3) 0.0441(17) Uani 1 1 d . . .
H64A H 0.3967 0.4864 0.4258 0.066 Uiso 1 1 calc R . .
H64B H 0.3422 0.5543 0.4360 0.066 Uiso 1 1 calc R . .
H64C H 0.4216 0.5470 0.4897 0.066 Uiso 1 1 calc R . .
C65 C 0.6416(3) 0.9167(3) 0.2576(2) 0.0206(10) Uani 1 1 d . . .
H65A H 0.6040 0.9549 0.2692 0.025 Uiso 1 1 calc R . .
H65B H 0.6827 0.9372 0.2269 0.025 Uiso 1 1 calc R . .
C66 C 0.6965(3) 0.9066(3) 0.3196(2) 0.0206(10) Uani 1 1 d . . .
C67 C 0.7714(3) 0.8695(3) 0.3147(2) 0.0177(10) Uani 1 1 d . . .
C68 C 0.8320(3) 0.8745(3) 0.3719(2) 0.0213(10) Uani 1 1 d . . .
C69 C 0.8110(3) 0.9092(3) 0.4312(2) 0.0244(11) Uani 1 1 d . . .
H69A H 0.8513 0.9111 0.4695 0.029 Uiso 1 1 calc R . .
C70 C 0.7349(3) 0.9411(3) 0.4377(2) 0.0328(13) Uani 1 1 d . . .
C71 C 0.6794(3) 0.9406(3) 0.3802(2) 0.0284(12) Uani 1 1 d . . .
H71A H 0.6282 0.9643 0.3824 0.034 Uiso 1 1 calc R . .
C72 C 0.9170(3) 0.8413(3) 0.3694(2) 0.0217(10) Uani 1 1 d . . .
H72A H 0.9083 0.8015 0.3315 0.026 Uiso 1 1 calc R . .
H72B H 0.9264 0.8174 0.4099 0.026 Uiso 1 1 calc R . .
C73 C 1.0029(3) 0.8963(3) 0.3631(2) 0.0223(11) Uani 1 1 d . . .
C74 C 1.0797(3) 0.8514(3) 0.3575(3) 0.0353(13) Uani 1 1 d . . .
H74A H 1.1340 0.8848 0.3510 0.053 Uiso 1 1 calc R . .
H74B H 1.0648 0.8122 0.3199 0.053 Uiso 1 1 calc R . .
H74C H 1.0895 0.8286 0.3981 0.053 Uiso 1 1 calc R . .
C75 C 0.9928(3) 0.9364(3) 0.3016(2) 0.0281(12) Uani 1 1 d . . .
H75A H 1.0447 0.9752 0.3018 0.042 Uiso 1 1 calc R . .
H75B H 0.9388 0.9595 0.3018 0.042 Uiso 1 1 calc R . .
H75C H 0.9882 0.9002 0.2620 0.042 Uiso 1 1 calc R . .
C76 C 1.0257(3) 0.9558(3) 0.4234(3) 0.0363(14) Uani 1 1 d . . .
H76A H 1.0828 0.9869 0.4199 0.055 Uiso 0.544(15) 1 calc PR A 1
H76B H 1.0297 0.9313 0.4635 0.055 Uiso 0.544(15) 1 calc PR A 1
H76C H 0.9791 0.9872 0.4253 0.055 Uiso 0.544(15) 1 calc PR A 1
H76D H 1.0828 0.9869 0.4199 0.055 Uiso 0.456(15) 1 calc PR A 2
H76E H 1.0297 0.9313 0.4635 0.055 Uiso 0.456(15) 1 calc PR A 2
H76F H 0.9791 0.9872 0.4253 0.055 Uiso 0.456(15) 1 calc PR A 2
C77 C 0.7134(4) 0.9761(4) 0.5042(3) 0.0470(18) Uani 1 1 d . . .
H77A H 0.7141 0.9397 0.5359 0.070 Uiso 1 1 calc R . .
H77B H 0.6543 0.9907 0.4992 0.070 Uiso 1 1 calc R . .
H77C H 0.7579 1.0203 0.5201 0.070 Uiso 1 1 calc R . .
C78 C 0.6013(3) 0.7399(3) 0.0268(2) 0.0163(9) Uani 1 1 d . . .
H78A H 0.5542 0.7381 -0.0098 0.020 Uiso 1 1 calc R . .
H78B H 0.6114 0.6880 0.0297 0.020 Uiso 1 1 calc R . .
C79 C 0.6855(3) 0.7837(3) 0.0087(2) 0.0160(9) Uani 1 1 d . . .
C80 C 0.7611(3) 0.8100(2) 0.0555(2) 0.0154(9) Uani 1 1 d . . .
C81 C 0.8343(3) 0.8544(3) 0.0327(2) 0.0171(9) Uani 1 1 d . . .
C82 C 0.8342(3) 0.8617(3) -0.0337(2) 0.0206(10) Uani 1 1 d . . .
H82A H 0.8855 0.8892 -0.0478 0.025 Uiso 1 1 calc R . .
C83 C 0.7639(3) 0.8315(3) -0.0809(2) 0.0220(10) Uani 1 1 d . . .
C84 C 0.6888(3) 0.7940(3) -0.0573(2) 0.0201(10) Uani 1 1 d . . .
H84A H 0.6379 0.7748 -0.0876 0.024 Uiso 1 1 calc R . .
C85 C 0.9131(3) 0.8963(3) 0.0791(2) 0.0202(10) Uani 1 1 d . . .
H85A H 0.9674 0.8963 0.0561 0.024 Uiso 1 1 calc R . .
H85B H 0.9204 0.8687 0.1177 0.024 Uiso 1 1 calc R . .
C86 C 0.9060(3) 0.9787(3) 0.1046(2) 0.0238(11) Uani 1 1 d . . .
C87 C 0.8308(3) 0.9790(3) 0.1500(3) 0.0289(12) Uani 1 1 d . . .
H87A H 0.8290 1.0305 0.1687 0.043 Uiso 1 1 calc R . .
H87B H 0.8419 0.9489 0.1857 0.043 Uiso 1 1 calc R . .
H87C H 0.7738 0.9579 0.1245 0.043 Uiso 1 1 calc R . .
C88 C 0.9955(3) 1.0132(3) 0.1435(3) 0.0342(13) Uani 1 1 d . . .
H88A H 1.0433 1.0097 0.1150 0.051 Uiso 1 1 calc R . .
H88B H 1.0057 0.9862 0.1815 0.051 Uiso 1 1 calc R . .
H88C H 0.9946 1.0658 0.1590 0.051 Uiso 1 1 calc R . .
C89 C 0.8875(3) 1.0236(3) 0.0483(3) 0.0286(12) Uani 1 1 d . . .
H89A H 0.9367 1.0254 0.0206 0.043 Uiso 1 1 calc R . .
H89B H 0.8819 1.0746 0.0663 0.043 Uiso 1 1 calc R . .
H89C H 0.8321 1.0000 0.0219 0.043 Uiso 1 1 calc R . .
C90 C 0.7681(4) 0.8406(3) -0.1528(2) 0.0334(13) Uani 1 1 d . . .
H90A H 0.7942 0.8921 -0.1570 0.050 Uiso 1 1 calc R . .
H90B H 0.7079 0.8294 -0.1758 0.050 Uiso 1 1 calc R . .
H90C H 0.8049 0.8062 -0.1723 0.050 Uiso 1 1 calc R . .
O100 O 0.6220(7) 0.1478(6) 0.6029(5) 0.175(4) Uani 1 1 d DU . .
C101 C 0.6812(8) 0.2102(7) 0.5981(6) 0.124(4) Uani 1 1 d DU . .
H10A H 0.7390 0.1966 0.5872 0.149 Uiso 1 1 calc R . .
H10B H 0.6909 0.2438 0.6402 0.149 Uiso 1 1 calc R . .
C102 C 0.6422(7) 0.2459(6) 0.5462(5) 0.104(3) Uani 1 1 d DU . .
H10C H 0.6872 0.2621 0.5165 0.125 Uiso 1 1 calc R . .
H10D H 0.6184 0.2903 0.5649 0.125 Uiso 1 1 calc R . .
C103 C 0.5693(7) 0.1896(6) 0.5095(5) 0.103(3) Uani 1 1 d DU . .
H10E H 0.5185 0.2135 0.4944 0.124 Uiso 1 1 calc R . .
H10F H 0.5904 0.1628 0.4708 0.124 Uiso 1 1 calc R . .
C104 C 0.5450(8) 0.1400(7) 0.5566(6) 0.130(4) Uani 1 1 d DU . .
H10G H 0.4938 0.1541 0.5787 0.156 Uiso 1 1 calc R . .
H10H H 0.5289 0.0879 0.5351 0.156 Uiso 1 1 calc R . .
O200 O 0.6575(4) 0.2132(3) 0.1334(3) 0.0935(16) Uani 1 1 d DU . .
C201 C 0.7073(6) 0.1709(5) 0.1720(5) 0.105(2) Uani 1 1 d DU . .
H20C H 0.7507 0.2042 0.2050 0.125 Uiso 1 1 calc R . .
H20D H 0.7397 0.1390 0.1439 0.125 Uiso 1 1 calc R . .
C202 C 0.6397(7) 0.1244(6) 0.2048(6) 0.120(2) Uani 1 1 d DU . .
H20E H 0.6362 0.0711 0.1877 0.144 Uiso 0.544(15) 1 calc PR A 1
H20F H 0.6575 0.1304 0.2529 0.144 Uiso 0.544(15) 1 calc PR A 1
H20G H 0.6362 0.0711 0.1877 0.144 Uiso 0.456(15) 1 calc PR A 2
H20H H 0.6575 0.1304 0.2529 0.144 Uiso 0.456(15) 1 calc PR A 2
C203 C 0.5566(7) 0.1464(6) 0.1928(6) 0.119(2) Uani 1 1 d DU . .
H20I H 0.5354 0.1646 0.2350 0.143 Uiso 1 1 calc R . .
H20J H 0.5128 0.1034 0.1710 0.143 Uiso 1 1 calc R . .
C204 C 0.5657(6) 0.2068(5) 0.1499(5) 0.097(2) Uani 1 1 d DU . .
H20K H 0.5232 0.1935 0.1096 0.117 Uiso 1 1 calc R . .
H20L H 0.5548 0.2543 0.1735 0.117 Uiso 1 1 calc R . .
O300 O 0.4408(5) 0.0037(5) 0.2840(4) 0.121(2) Uani 1 1 d U . .
C301 C 0.4517(8) 0.0594(7) 0.3376(6) 0.123(2) Uani 1 1 d U . .
H30D H 0.5047 0.0976 0.3364 0.147 Uiso 1 1 calc R . .
H30E H 0.4551 0.0386 0.3802 0.147 Uiso 1 1 calc R . .
C302 C 0.3617(8) 0.0910(7) 0.3235(6) 0.120(2) Uani 1 1 d U . .
H30F H 0.3438 0.1151 0.3647 0.144 Uiso 1 1 calc R . .
H30G H 0.3688 0.1283 0.2918 0.144 Uiso 1 1 calc R . .
C303 C 0.2933(8) 0.0247(7) 0.2949(6) 0.123(2) Uani 1 1 d U . .
H30H H 0.2522 0.0090 0.3274 0.147 Uiso 1 1 calc R . .
H30I H 0.2585 0.0348 0.2548 0.147 Uiso 1 1 calc R . .
C304 C 0.3494(8) -0.0296(7) 0.2797(6) 0.119(2) Uani 1 1 d U . .
H30J H 0.3305 -0.0553 0.2345 0.142 Uiso 1 1 calc R . .
H30K H 0.3424 -0.0676 0.3106 0.142 Uiso 1 1 calc R . .
O400 O 0.3581(4) 0.9104(3) 0.0825(3) 0.0751(14) Uani 1 1 d U . .
C401 C 0.3430(6) 0.9831(5) 0.0972(4) 0.0736(17) Uani 1 1 d U . .
H40C H 0.3811 1.0082 0.1372 0.088 Uiso 1 1 calc R . .
H40D H 0.2799 0.9840 0.1044 0.088 Uiso 1 1 calc R . .
C402 C 0.3676(5) 1.0227(4) 0.0347(4) 0.0639(16) Uani 1 1 d U . .
H40E H 0.3240 1.0555 0.0233 0.077 Uiso 1 1 calc R . .
H40F H 0.4277 1.0531 0.0430 0.077 Uiso 1 1 calc R . .
C403 C 0.3647(5) 0.9617(4) -0.0179(4) 0.0640(16) Uani 1 1 d U . .
H40G H 0.4246 0.9599 -0.0324 0.077 Uiso 1 1 calc R . .
H40H H 0.3235 0.9673 -0.0563 0.077 Uiso 1 1 calc R . .
C404 C 0.3310(5) 0.8905(4) 0.0133(4) 0.0686(17) Uani 1 1 d U . .
H40I H 0.2654 0.8771 0.0048 0.082 Uiso 1 1 calc R . .
H40J H 0.3583 0.8477 -0.0046 0.082 Uiso 1 1 calc R . .
O500 O -0.0448(4) 0.2592(4) 0.2802(3) 0.1000(17) Uani 1 1 d U . .
C501 C 0.0384(6) 0.2256(5) 0.2790(5) 0.0867(19) Uani 1 1 d U . .
H50C H 0.0503 0.2020 0.3194 0.104 Uiso 0.544(15) 1 calc PR A 1
H50D H 0.0354 0.1881 0.2398 0.104 Uiso 0.544(15) 1 calc PR A 1
H50K H 0.0503 0.2020 0.3194 0.104 Uiso 0.456(15) 1 calc PR A 2
H50L H 0.0354 0.1881 0.2398 0.104 Uiso 0.456(15) 1 calc PR A 2
C502 C 0.1069(6) 0.2927(5) 0.2758(4) 0.0811(19) Uani 1 1 d U . .
H50E H 0.1666 0.2838 0.2926 0.097 Uiso 1 1 calc R . .
H50F H 0.1088 0.3041 0.2298 0.097 Uiso 1 1 calc R . .
C503 C 0.0799(6) 0.3544(6) 0.3173(5) 0.091(2) Uani 1 1 d U . .
H50G H 0.1039 0.3564 0.3640 0.109 Uiso 1 1 calc R . .
H50H H 0.0993 0.4031 0.3016 0.109 Uiso 1 1 calc R . .
C504 C -0.0163(6) 0.3341(6) 0.3088(5) 0.094(2) Uani 1 1 d U . .
H50I H -0.0394 0.3413 0.3523 0.113 Uiso 1 1 calc R . .
H50J H -0.0417 0.3678 0.2804 0.113 Uiso 1 1 calc R . .
O600 O 0.8233(16) 0.1187(13) 0.3172(10) 0.184(6) Uani 0.544(15) 1 d PDU A 1
C601 C 0.8936(19) 0.115(2) 0.3749(14) 0.184(6) Uani 0.544(15) 1 d PDU A 1
H60A H 0.8964 0.0622 0.3814 0.221 Uiso 0.544(15) 1 calc PR A 1
H60B H 0.9531 0.1390 0.3660 0.221 Uiso 0.544(15) 1 calc PR A 1
C602 C 0.865(2) 0.154(2) 0.4327(11) 0.182(7) Uani 0.544(15) 1 d PDU A 1
H60C H 0.8705 0.1254 0.4706 0.219 Uiso 0.544(15) 1 calc PR A 1
H60D H 0.9036 0.2037 0.4444 0.219 Uiso 0.544(15) 1 calc PR A 1
C603 C 0.776(2) 0.1641(18) 0.4187(13) 0.178(7) Uani 0.544(15) 1 d PDU A 1
H60E H 0.7707 0.2176 0.4283 0.214 Uiso 0.544(15) 1 calc PR A 1
H60F H 0.7377 0.1357 0.4473 0.214 Uiso 0.544(15) 1 calc PR A 1
C604 C 0.7450(16) 0.1383(19) 0.3506(14) 0.179(6) Uani 0.544(15) 1 d PDU A 1
H60G H 0.7200 0.1780 0.3295 0.214 Uiso 0.544(15) 1 calc PR A 1
H60H H 0.6980 0.0939 0.3471 0.214 Uiso 0.544(15) 1 calc PR A 1
O610 O 0.8522(7) 0.0931(6) 0.3470(6) 0.059(3) Uani 0.456(15) 1 d PDU A 2
C611 C 0.9414(9) 0.1159(8) 0.3845(7) 0.049(3) Uani 0.456(15) 1 d PDU A 2
H61D H 0.9594 0.0744 0.4071 0.059 Uiso 0.456(15) 1 calc PR A 2
H61E H 0.9868 0.1319 0.3551 0.059 Uiso 0.456(15) 1 calc PR A 2
C612 C 0.9304(9) 0.1770(8) 0.4313(7) 0.052(3) Uani 0.456(15) 1 d PDU A 2
H61F H 0.9482 0.2249 0.4137 0.062 Uiso 0.456(15) 1 calc PR A 2
H61G H 0.9683 0.1769 0.4728 0.062 Uiso 0.456(15) 1 calc PR A 2
C613 C 0.8354(9) 0.1686(10) 0.4437(7) 0.054(4) Uani 0.456(15) 1 d PDU A 2
H61H H 0.8197 0.2166 0.4628 0.065 Uiso 0.456(15) 1 calc PR A 2
H61I H 0.8208 0.1302 0.4734 0.065 Uiso 0.456(15) 1 calc PR A 2
C614 C 0.7902(9) 0.1446(9) 0.3758(7) 0.058(3) Uani 0.456(15) 1 d PDU A 2
H61J H 0.7873 0.1878 0.3507 0.069 Uiso 0.456(15) 1 calc PR A 2
H61K H 0.7294 0.1172 0.3766 0.069 Uiso 0.456(15) 1 calc PR A 2

loop_
_atom_site_aniso_label
_atom_site_aniso_U_11
_atom_site_aniso_U_22
_atom_site_aniso_U_33
_atom_site_aniso_U_23
_atom_site_aniso_U_13
_atom_site_aniso_U_12
U1 0.01091(8) 0.01253(9) 0.00984(8) -0.00020(6) -0.00073(6) 0.00177(6)
U2 0.00834(8) 0.01287(9) 0.01222(8) -0.00052(6) 0.00004(6) 0.00102(6)
K1 0.0113(4) 0.0160(5) 0.0194(5) -0.0005(4) 0.0004(4) -0.0003(4)
K2 0.0225(5) 0.0232(6) 0.0117(4) 0.0024(4) -0.0006(4) 0.0042(4)
O1 0.0148(16) 0.0172(17) 0.0147(15) 0.0012(13) 0.0018(12) 0.0031(13)
O2 0.0130(15) 0.0181(17) 0.0152(15) 0.0005(13) -0.0014(12) 0.0056(13)
O3 0.0140(16) 0.0168(17) 0.0185(16) 0.0032(13) -0.0004(12) -0.0022(13)
O4 0.0128(15) 0.0232(18) 0.0145(15) 0.0001(13) 0.0016(12) 0.0015(13)
O5 0.0173(16) 0.0166(17) 0.0145(15) -0.0035(13) 0.0015(12) 0.0027(13)
O6 0.0108(15) 0.0145(16) 0.0186(16) 0.0012(13) -0.0007(12) 0.0029(12)
O7 0.0119(15) 0.0165(17) 0.0120(14) -0.0003(12) -0.0002(11) -0.0001(12)
O8 0.0080(14) 0.0176(17) 0.0124(14) 0.0012(12) -0.0035(11) 0.0010(12)
N1 0.0122(18) 0.0130(19) 0.0129(17) 0.0004(14) -0.0015(14) 0.0026(15)
N2 0.0161(19) 0.016(2) 0.0110(17) 0.0014(15) -0.0029(14) 0.0029(15)
N3 0.0175(19) 0.014(2) 0.0118(17) 0.0003(15) -0.0002(14) 0.0004(15)
N4 0.0115(18) 0.019(2) 0.0136(18) 0.0003(15) -0.0005(14) 0.0021(15)
N5 0.0139(19) 0.020(2) 0.0200(19) 0.0008(16) 0.0012(15) 0.0057(16)
N6 0.0099(17) 0.0134(19) 0.0171(18) 0.0032(15) -0.0004(14) -0.0006(15)
C1 0.017(2) 0.015(2) 0.014(2) -0.0008(17) 0.0024(17) 0.0023(18)
C2 0.019(2) 0.017(2) 0.017(2) -0.0014(18) 0.0002(18) 0.0084(19)
C3 0.019(2) 0.013(2) 0.018(2) -0.0027(18) 0.0002(18) 0.0021(18)
C4 0.018(2) 0.017(2) 0.015(2) -0.0007(18) -0.0013(17) 0.0006(18)
C5 0.018(2) 0.019(2) 0.010(2) -0.0004(18) -0.0033(17) 0.0009(19)
C6 0.016(2) 0.017(2) 0.014(2) -0.0004(18) -0.0029(17) 0.0004(18)
C7 0.012(2) 0.016(2) 0.015(2) 0.0022(18) -0.0011(16) 0.0021(17)
C8 0.014(2) 0.012(2) 0.015(2) 0.0000(17) 0.0022(17) 0.0024(18)
C9 0.015(2) 0.011(2) 0.014(2) -0.0012(17) 0.0031(17) 0.0033(17)
C10 0.015(2) 0.014(2) 0.013(2) -0.0011(17) 0.0018(17) 0.0025(18)
C11 0.017(2) 0.013(2) 0.020(2) -0.0001(18) 0.0015(18) 0.0011(18)
C12 0.019(2) 0.018(2) 0.020(2) 0.0052(19) 0.0037(18) 0.0052(19)
C13 0.021(2) 0.011(2) 0.012(2) -0.0002(17) -0.0022(17) 0.0030(18)
C14 0.017(2) 0.019(2) 0.016(2) 0.0006(18) -0.0006(17) 0.0050(19)
C15 0.011(2) 0.024(3) 0.021(2) 0.000(2) 0.0006(18) 0.0023(19)
C16 0.011(2) 0.048(4) 0.031(3) 0.003(3) 0.002(2) 0.009(2)
C17 0.018(2) 0.027(3) 0.034(3) -0.004(2) -0.002(2) 0.002(2)
C18 0.014(2) 0.035(3) 0.023(3) 0.000(2) -0.0024(19) 0.002(2)
C19 0.023(3) 0.018(3) 0.027(3) 0.009(2) 0.004(2) 0.004(2)
C20 0.024(2) 0.012(2) 0.019(2) 0.0054(18) 0.0043(19) 0.0092(19)
C21 0.016(2) 0.019(2) 0.013(2) 0.0057(18) -0.0004(17) 0.0072(18)
C22 0.015(2) 0.021(2) 0.014(2) 0.0068(18) -0.0008(17) 0.0068(19)
C23 0.022(2) 0.019(2) 0.012(2) 0.0029(18) -0.0004(18) 0.0042(19)
C24 0.016(2) 0.027(3) 0.017(2) 0.006(2) -0.0039(18) 0.002(2)
C25 0.018(2) 0.023(3) 0.023(2) 0.007(2) -0.0001(19) 0.006(2)
C26 0.020(2) 0.024(3) 0.014(2) 0.0060(19) 0.0004(18) 0.010(2)
C27 0.022(2) 0.029(3) 0.018(2) 0.002(2) 0.0009(19) 0.002(2)
C28 0.027(3) 0.036(3) 0.019(2) 0.001(2) -0.001(2) 0.003(2)
C29 0.027(3) 0.039(3) 0.022(3) 0.010(2) 0.000(2) 0.007(2)
C30 0.030(3) 0.079(5) 0.025(3) 0.016(3) -0.009(2) 0.007(3)
C31 0.074(5) 0.044(4) 0.029(3) -0.005(3) 0.013(3) -0.005(3)
C32 0.018(3) 0.042(3) 0.026(3) 0.002(2) 0.001(2) 0.012(2)
C33 0.014(2) 0.019(2) 0.016(2) 0.0017(18) -0.0022(17) -0.0018(18)
C34 0.016(2) 0.016(2) 0.018(2) 0.0044(18) 0.0005(17) 0.0028(18)
C35 0.015(2) 0.013(2) 0.019(2) 0.0026(18) 0.0011(17) 0.0022(18)
C36 0.020(2) 0.020(3) 0.015(2) 0.0058(19) 0.0004(18) 0.0006(19)
C37 0.024(3) 0.029(3) 0.019(2) 0.008(2) 0.006(2) 0.002(2)
C38 0.019(2) 0.027(3) 0.026(3) 0.011(2) 0.002(2) -0.002(2)
C39 0.016(2) 0.022(3) 0.022(2) 0.005(2) -0.0011(18) 0.0010(19)
C40 0.025(3) 0.026(3) 0.013(2) 0.005(2) -0.0004(19) -0.003(2)
C41 0.027(3) 0.030(3) 0.022(2) 0.011(2) -0.004(2) 0.004(2)
C42 0.060(4) 0.050(4) 0.027(3) 0.012(3) 0.001(3) 0.033(3)
C43 0.030(3) 0.051(4) 0.026(3) 0.014(3) -0.004(2) 0.002(3)
C44 0.040(3) 0.028(3) 0.052(4) 0.016(3) -0.014(3) -0.003(3)
C45 0.021(3) 0.042(3) 0.038(3) 0.018(3) 0.006(2) -0.006(2)
C46 0.014(2) 0.018(2) 0.025(2) 0.0005(19) -0.0020(18) 0.0063(19)
C47 0.013(2) 0.016(2) 0.024(2) 0.0026(19) -0.0019(18) 0.0038(18)
C48 0.006(2) 0.020(2) 0.021(2) -0.0015(19) -0.0034(17) -0.0003(18)
C49 0.010(2) 0.017(2) 0.020(2) 0.0002(18) 0.0007(17) -0.0030(18)
C50 0.010(2) 0.025(3) 0.021(2) 0.001(2) 0.0025(17) 0.0045(19)
C51 0.013(2) 0.022(3) 0.022(2) -0.002(2) 0.0029(18) 0.0080(19)
C52 0.011(2) 0.021(3) 0.018(2) 0.0014(19) -0.0004(17) 0.0006(18)
C53 0.014(2) 0.021(3) 0.016(2) 0.0022(19) 0.0025(17) 0.0039(19)
C54 0.013(2) 0.020(2) 0.019(2) 0.0030(19) 0.0058(17) 0.0032(18)
C55 0.020(2) 0.030(3) 0.014(2) -0.001(2) 0.0013(18) 0.000(2)
C56 0.025(3) 0.045(3) 0.016(2) 0.007(2) 0.002(2) 0.002(2)
C57 0.027(3) 0.039(3) 0.020(2) 0.010(2) 0.011(2) 0.001(2)
C58 0.015(2) 0.026(3) 0.018(2) 0.001(2) 0.0004(18) -0.001(2)
C59 0.027(3) 0.035(3) 0.015(2) 0.002(2) 0.004(2) -0.001(2)
C60 0.028(3) 0.047(4) 0.017(2) 0.003(2) -0.001(2) -0.003(3)
C61 0.038(3) 0.054(4) 0.042(4) 0.012(3) -0.011(3) -0.001(3)
C62 0.035(3) 0.065(5) 0.022(3) 0.008(3) -0.008(2) -0.012(3)
C63 0.047(4) 0.109(7) 0.011(3) 0.000(3) 0.001(3) -0.013(4)
C64 0.034(3) 0.071(5) 0.023(3) 0.013(3) 0.010(2) -0.016(3)
C65 0.019(2) 0.017(2) 0.024(2) -0.007(2) 0.0016(19) 0.0064(19)
C66 0.013(2) 0.020(3) 0.026(2) -0.004(2) 0.0015(19) -0.0003(19)
C67 0.017(2) 0.015(2) 0.018(2) -0.0033(18) 0.0005(18) -0.0009(19)
C68 0.014(2) 0.027(3) 0.021(2) -0.003(2) 0.0017(18) -0.001(2)
C69 0.022(3) 0.030(3) 0.015(2) -0.005(2) -0.0031(19) -0.005(2)
C70 0.026(3) 0.045(4) 0.023(3) -0.012(2) 0.007(2) 0.000(2)
C71 0.017(2) 0.033(3) 0.033(3) -0.009(2) 0.004(2) 0.005(2)
C72 0.020(2) 0.028(3) 0.015(2) -0.003(2) -0.0030(18) 0.004(2)
C73 0.016(2) 0.029(3) 0.021(2) -0.003(2) 0.0005(18) 0.004(2)
C74 0.021(3) 0.044(4) 0.040(3) 0.004(3) 0.003(2) 0.006(3)
C75 0.029(3) 0.028(3) 0.022(3) -0.004(2) 0.000(2) -0.006(2)
C76 0.022(3) 0.054(4) 0.026(3) -0.010(3) -0.001(2) -0.001(3)
C77 0.029(3) 0.079(5) 0.027(3) -0.019(3) 0.005(2) 0.009(3)
C78 0.011(2) 0.020(2) 0.017(2) 0.0029(18) -0.0027(17) 0.0016(18)
C79 0.013(2) 0.017(2) 0.019(2) 0.0033(18) 0.0035(17) 0.0043(18)
C80 0.019(2) 0.012(2) 0.017(2) 0.0024(18) 0.0036(18) 0.0057(18)
C81 0.014(2) 0.017(2) 0.023(2) 0.0057(19) 0.0030(18) 0.0063(18)
C82 0.019(2) 0.017(2) 0.027(3) 0.007(2) 0.0074(19) 0.0014(19)
C83 0.029(3) 0.018(3) 0.020(2) 0.0035(19) 0.006(2) 0.001(2)
C84 0.022(2) 0.018(2) 0.020(2) 0.0023(19) -0.0004(19) 0.003(2)
C85 0.016(2) 0.018(2) 0.029(3) 0.010(2) 0.0040(19) 0.0009(19)
C86 0.025(3) 0.019(3) 0.025(3) 0.007(2) -0.001(2) -0.005(2)
C87 0.030(3) 0.019(3) 0.034(3) -0.002(2) 0.002(2) 0.001(2)
C88 0.031(3) 0.032(3) 0.035(3) 0.012(2) -0.006(2) -0.011(2)
C89 0.030(3) 0.020(3) 0.033(3) 0.003(2) -0.004(2) 0.000(2)
C90 0.040(3) 0.034(3) 0.024(3) 0.006(2) 0.005(2) -0.004(3)
O100 0.178(6) 0.185(6) 0.174(5) 0.079(4) 0.008(4) 0.032(4)
C101 0.122(6) 0.132(6) 0.119(6) 0.029(4) -0.002(4) 0.024(4)
C102 0.111(5) 0.094(5) 0.103(5) 0.016(4) -0.020(4) 0.020(4)
C103 0.103(5) 0.101(5) 0.103(5) 0.030(4) -0.008(4) 0.005(4)
C104 0.121(6) 0.140(6) 0.129(6) 0.036(5) 0.021(4) 0.003(4)
O200 0.101(4) 0.069(3) 0.117(4) 0.046(3) 0.014(3) 0.010(3)
C201 0.118(5) 0.076(4) 0.124(5) 0.044(4) 0.005(4) 0.009(4)
C202 0.131(5) 0.099(5) 0.132(5) 0.046(4) 0.007(5) 0.003(4)
C203 0.124(5) 0.102(5) 0.128(5) 0.045(4) 0.008(4) -0.012(4)
C204 0.097(4) 0.075(4) 0.120(5) 0.047(4) 0.011(4) -0.011(4)
O300 0.119(3) 0.117(3) 0.127(3) 0.009(3) 0.020(3) 0.020(3)
C301 0.129(4) 0.123(4) 0.116(4) 0.012(3) 0.018(3) 0.020(3)
C302 0.132(4) 0.118(4) 0.115(4) 0.015(3) 0.030(3) 0.031(3)
C303 0.125(4) 0.127(4) 0.122(4) 0.025(3) 0.022(3) 0.028(3)
C304 0.116(4) 0.119(4) 0.124(3) 0.022(3) 0.016(3) 0.023(3)
O400 0.071(3) 0.061(3) 0.090(3) 0.021(3) -0.026(2) 0.010(2)
C401 0.066(3) 0.059(3) 0.097(4) 0.008(3) 0.006(3) 0.017(3)
C402 0.056(3) 0.053(3) 0.089(4) 0.013(3) 0.019(3) 0.018(3)
C403 0.051(3) 0.061(3) 0.084(4) 0.014(3) 0.004(3) 0.018(3)
C404 0.063(3) 0.059(3) 0.083(4) 0.019(3) -0.021(3) 0.014(3)
O500 0.082(3) 0.101(4) 0.115(4) 0.006(3) 0.012(3) 0.013(3)
C501 0.075(4) 0.091(4) 0.095(4) 0.007(4) 0.018(3) 0.012(3)
C502 0.063(4) 0.094(4) 0.082(4) 0.005(4) 0.015(3) 0.000(3)
C503 0.082(4) 0.086(4) 0.100(4) 0.010(4) -0.001(4) 0.009(4)
C504 0.081(4) 0.085(4) 0.114(4) 0.002(4) 0.006(4) 0.016(4)
O600 0.185(7) 0.184(7) 0.183(7) 0.022(3) 0.011(3) 0.034(4)
C601 0.184(7) 0.183(7) 0.184(7) 0.024(4) 0.013(4) 0.033(4)
C602 0.183(7) 0.182(7) 0.182(7) 0.023(4) 0.014(4) 0.032(4)
C603 0.179(7) 0.179(7) 0.179(7) 0.022(4) 0.018(4) 0.036(4)
C604 0.179(7) 0.179(7) 0.179(7) 0.023(4) 0.015(4) 0.035(4)
O610 0.063(6) 0.041(5) 0.072(6) 0.005(4) 0.004(4) 0.010(4)
C611 0.051(6) 0.035(5) 0.065(6) 0.011(4) 0.002(4) 0.014(4)
C612 0.054(6) 0.043(5) 0.061(6) 0.008(4) 0.005(4) 0.010(4)
C613 0.055(6) 0.045(5) 0.063(6) 0.001(4) 0.004(5) 0.013(4)
C614 0.060(6) 0.044(5) 0.069(6) 0.003(4) 0.004(5) 0.011(4)

loop_
_atom_type_symbol
_atom_type_description
_atom_type_scat_dispersion_real
_atom_type_scat_dispersion_imag
_atom_type_scat_source
C C 0.0033 0.0016 'International Tables Vol C Tables 4.2.6.8 and 6.1.1.4'
H H 0.0000 0.0000 'International Tables Vol C Tables 4.2.6.8 and 6.1.1.4'
N N 0.0061 0.0033 'International Tables Vol C Tables 4.2.6.8 and 6.1.1.4'
O O 0.0106 0.0060 'International Tables Vol C Tables 4.2.6.8 and 6.1.1.4'
U U -9.6767 9.6646 'International Tables Vol C Tables 4.2.6.8 and 6.1.1.4'
K K 0.2009 0.2494 'International Tables Vol C Tables 4.2.6.8 and 6.1.1.4'

loop_
_geom_angle_atom_site_label_1
_geom_angle_atom_site_label_2
_geom_angle_atom_site_label_3
_geom_angle
O8 U1 O7 71.95(11)
O8 U1 O3 90.51(11)
O7 U1 O3 91.44(11)
O8 U1 O2 147.29(10)
O7 U1 O2 79.41(10)
O3 U1 O2 74.48(10)
O8 U1 O1 107.51(11)
O7 U1 O1 79.29(10)
O3 U1 O1 155.70(10)
O2 U1 O1 81.71(10)
O8 U1 N1 79.68(10)
O7 U1 N1 127.88(11)
O3 U1 N1 132.20(10)
O2 U1 N1 131.78(10)
O1 U1 N1 68.72(10)
O8 U1 N2 135.99(10)
O7 U1 N2 150.92(10)
O3 U1 N2 95.43(11)
O2 U1 N2 75.33(10)
O1 U1 N2 83.01(10)
N1 U1 N2 64.29(10)
O8 U1 N3 79.38(11)
O7 U1 N3 145.02(10)
O3 U1 N3 68.83(10)
O2 U1 N3 119.56(11)
O1 U1 N3 129.45(10)
N1 U1 N3 63.40(10)
N2 U1 N3 62.69(10)
O8 U1 U2 36.10(7)
O7 U1 U2 35.85(8)
O3 U1 U2 91.47(8)
O2 U1 U2 113.93(7)
O1 U1 U2 93.79(7)
N1 U1 U2 105.49(8)
N2 U1 U2 169.76(7)
N3 U1 U2 113.32(8)
O8 U1 K2 94.48(7)
O7 U1 K2 44.92(8)
O3 U1 K2 52.02(7)
O2 U1 K2 53.32(7)
O1 U1 K2 108.96(7)
N1 U1 K2 172.42(8)
N2 U1 K2 123.05(7)
N3 U1 K2 120.55(7)
U2 U1 K2 67.183(19)
O8 U1 K1 85.34(8)
O7 U1 K1 36.87(8)
O3 U1 K1 126.42(7)
O2 U1 K1 80.98(8)
O1 U1 K1 42.66(7)
N1 U1 K1 99.50(8)
N2 U1 K1 123.32(8)
N3 U1 K1 158.74(8)
U2 U1 K1 56.742(17)
K2 U1 K1 75.05(2)
O7 U2 O8 71.94(10)
O7 U2 O6 91.70(10)
O8 U2 O6 89.76(10)
O7 U2 O5 81.23(11)
O8 U2 O5 148.39(10)
O6 U2 O5 74.35(10)
O7 U2 O4 78.78(10)
O8 U2 O4 108.70(11)
O6 U2 O4 155.00(10)
O5 U2 O4 81.33(10)
O7 U2 N4 126.61(11)
O8 U2 N4 79.31(11)
O6 U2 N4 132.72(10)
O5 U2 N4 131.39(10)
O4 U2 N4 69.12(10)
O7 U2 N5 152.15(10)
O8 U2 N5 134.99(10)
O6 U2 N5 94.85(11)
O5 U2 N5 74.59(10)
O4 U2 N5 84.04(11)
N4 U2 N5 64.97(11)
O7 U2 N6 144.26(10)
O8 U2 N6 78.30(10)
O6 U2 N6 68.51(10)
O5 U2 N6 118.62(11)
O4 U2 N6 130.53(10)
N4 U2 N6 64.24(10)
N5 U2 N6 62.29(10)
O7 U2 U1 36.03(7)
O8 U2 U1 35.91(7)
O6 U2 U1 90.63(7)
O5 U2 U1 115.57(7)
O4 U2 U1 94.73(8)
N4 U2 U1 104.85(8)
N5 U2 U1 169.53(8)
N6 U2 U1 111.95(7)
O7 U2 K1 44.96(8)
O8 U2 K1 94.71(7)
O6 U2 K1 52.73(7)
O5 U2 K1 53.89(7)
O4 U2 K1 107.50(7)
N4 U2 K1 171.38(8)
N5 U2 K1 123.17(8)
N6 U2 K1 120.93(7)
U1 U2 K1 67.13(2)
O7 U2 K2 36.76(8)
O8 U2 K2 84.92(8)
O6 U2 K2 126.88(7)
O5 U2 K2 83.35(8)
O4 U2 K2 42.49(7)
N4 U2 K2 98.05(8)
N5 U2 K2 124.88(8)
N6 U2 K2 157.44(7)
U1 U2 K2 56.883(17)
K1 U2 K2 75.07(2)
O7 K1 O1 67.98(9)
O7 K1 O6 74.43(9)
O1 K1 O6 88.62(9)
O7 K1 O5 66.21(9)
O1 K1 O5 129.75(9)
O6 K1 O5 60.20(8)
O7 K1 C9 90.68(11)
O1 K1 C9 25.31(10)
O6 K1 C9 83.87(10)
O5 K1 C9 140.77(10)
O7 K1 C10 112.70(10)
O1 K1 C10 44.72(10)
O6 K1 C10 100.58(10)
O5 K1 C10 160.70(10)
C9 K1 C10 24.79(10)
O7 K1 C14 115.21(11)
O1 K1 C14 54.57(10)
O6 K1 C14 126.16(10)
O5 K1 C14 173.55(10)
C9 K1 C14 45.43(11)
C10 K1 C14 25.59(10)
O7 K1 C85 128.95(10)
O1 K1 C85 104.75(10)
O6 K1 C85 54.62(10)
O5 K1 C85 88.77(10)
C9 K1 C85 81.83(12)
C10 K1 C85 77.25(11)
C14 K1 C85 94.61(11)
O7 K1 U2 37.32(7)
O1 K1 U2 88.23(7)
O6 K1 U2 41.48(6)
O5 K1 U2 41.96(6)
C9 K1 U2 100.72(8)
C10 K1 U2 125.11(8)
C14 K1 U2 142.80(8)
C85 K1 U2 94.56(8)
O7 K1 U1 31.14(6)
O1 K1 U1 37.03(6)
O6 K1 U1 76.54(6)
O5 K1 U1 94.49(7)
C9 K1 U1 59.74(8)
C10 K1 U1 81.69(8)
C14 K1 U1 88.51(8)
C85 K1 U1 120.78(8)
U2 K1 U1 56.125(17)
O7 K1 K2 25.94(7)
O1 K1 K2 80.42(7)
O6 K1 K2 97.13(7)
O5 K1 K2 67.15(7)
C9 K1 K2 105.67(9)
C10 K1 K2 121.02(8)
C14 K1 K2 111.14(8)
C85 K1 K2 150.46(8)
U2 K1 K2 56.17(2)
U1 K1 K2 49.004(18)
O7 K2 O4 67.35(9)
O7 K2 O3 74.76(9)
O4 K2 O3 91.33(9)
O7 K2 O2 65.20(9)
O4 K2 O2 129.63(9)
O3 K2 O2 60.88(9)
O7 K2 C54 90.73(11)
O4 K2 C54 25.78(11)
O3 K2 C54 87.17(11)
O2 K2 C54 143.36(11)
O7 K2 C55 112.19(11)
O4 K2 C55 44.85(10)
O3 K2 C55 104.03(10)
O2 K2 C55 164.90(10)
C54 K2 C55 24.60(11)
O7 K2 C40 129.42(10)
O4 K2 C40 107.92(11)
O3 K2 C40 54.72(10)
O2 K2 C40 89.88(11)
C54 K2 C40 84.84(12)
C55 K2 C40 80.70(12)
O7 K2 C59 113.64(11)
O4 K2 C59 54.09(10)
O3 K2 C59 129.43(11)
O2 K2 C59 169.57(11)
C54 K2 C59 44.99(11)
C55 K2 C59 25.43(11)
C40 K2 C59 98.04(12)
O7 K2 U1 37.34(7)
O4 K2 U1 88.82(7)
O3 K2 U1 41.49(6)
O2 K2 U1 41.99(6)
C54 K2 U1 102.28(9)
C55 K2 U1 126.64(8)
C40 K2 U1 94.71(8)
C59 K2 U1 142.88(9)
O7 K2 U2 30.79(7)
O4 K2 U2 36.94(6)
O3 K2 U2 77.29(7)
O2 K2 U2 93.53(7)
C54 K2 U2 60.02(9)
C55 K2 U2 81.71(8)
C40 K2 U2 121.99(8)
C59 K2 U2 88.05(9)
U1 K2 U2 55.935(16)
O7 K2 K1 25.85(7)
O4 K2 K1 79.21(7)
O3 K2 K1 97.05(7)
O2 K2 K1 65.28(7)
C54 K2 K1 104.97(9)
C55 K2 K1 119.48(9)
C40 K2 K1 150.19(8)
C59 K2 K1 108.84(9)
U1 K2 K1 55.94(2)
U2 K2 K1 48.757(18)
C9 O1 U1 144.4(3)
C9 O1 K1 95.1(2)
U1 O1 K1 100.32(10)
C22 O2 U1 125.7(3)
C22 O2 K2 142.0(3)
U1 O2 K2 84.69(9)
C35 O3 U1 145.0(3)
C35 O3 K2 123.4(2)
U1 O3 K2 86.50(9)
C54 O4 U2 144.5(3)
C54 O4 K2 93.5(3)
U2 O4 K2 100.57(10)
C67 O5 U2 126.1(3)
C67 O5 K1 141.1(3)
U2 O5 K1 84.15(9)
C80 O6 U2 145.8(3)
C80 O6 K1 123.7(2)
U2 O6 K1 85.79(9)
U2 O7 U1 108.12(12)
U2 O7 K1 97.72(12)
U1 O7 K1 111.98(12)
U2 O7 K2 112.46(12)
U1 O7 K2 97.73(12)
K1 O7 K2 128.22(12)
U1 O8 U2 107.99(11)
C6 N1 C7 103.9(3)
C6 N1 C1 112.4(3)
C7 N1 C1 113.5(3)
C6 N1 U1 106.8(2)
C7 N1 U1 104.0(2)
C1 N1 U1 115.3(2)
C2 N2 C3 111.9(3)
C2 N2 C20 109.6(3)
C3 N2 C20 105.3(3)
C2 N2 U1 103.7(3)
C3 N2 U1 116.6(3)
C20 N2 U1 109.6(2)
C4 N3 C5 110.4(3)
C4 N3 C33 112.7(3)
C5 N3 C33 107.2(3)
C4 N3 U1 105.7(2)
C5 N3 U1 114.2(3)
C33 N3 U1 106.7(2)
C49 N4 C52 105.8(3)
C49 N4 C50 111.5(3)
C52 N4 C50 113.3(3)
C49 N4 U2 106.0(2)
C52 N4 U2 104.5(2)
C50 N4 U2 114.9(2)
C51 N5 C46 111.8(3)
C51 N5 C65 109.8(3)
C46 N5 C65 106.2(4)
C51 N5 U2 102.2(3)
C46 N5 U2 116.8(3)
C65 N5 U2 109.9(2)
C47 N6 C48 110.7(3)
C47 N6 C78 113.3(3)
C48 N6 C78 107.3(3)
C47 N6 U2 106.3(2)
C48 N6 U2 112.5(3)
C78 N6 U2 106.7(2)
N1 C1 C2 114.2(3)
N1 C1 H1A 108.7
C2 C1 H1A 108.7
N1 C1 H1B 108.7
C2 C1 H1B 108.7
H1A C1 H1B 107.6
N2 C2 C1 113.1(3)
N2 C2 H2A 109.0
C1 C2 H2A 109.0
N2 C2 H2B 109.0
C1 C2 H2B 109.0
H2A C2 H2B 107.8
N2 C3 C4 112.7(3)
N2 C3 H3A 109.1
C4 C3 H3A 109.1
N2 C3 H3B 109.1
C4 C3 H3B 109.1
H3A C3 H3B 107.8
N3 C4 C3 111.6(4)
N3 C4 H4A 109.3
C3 C4 H4A 109.3
N3 C4 H4B 109.3
C3 C4 H4B 109.3
H4A C4 H4B 108.0
N3 C5 C6 112.1(3)
N3 C5 H5A 109.2
C6 C5 H5A 109.2
N3 C5 H5B 109.2
C6 C5 H5B 109.2
H5A C5 H5B 107.9
N1 C6 C5 112.8(4)
N1 C6 H6A 109.0
C5 C6 H6A 109.0
N1 C6 H6B 109.0
C5 C6 H6B 109.0
H6A C6 H6B 107.8
N1 C7 C8 116.0(4)
N1 C7 H7A 108.3
C8 C7 H7A 108.3
N1 C7 H7B 108.3
C8 C7 H7B 108.3
H7A C7 H7B 107.4
C13 C8 C9 121.8(4)
C13 C8 C7 118.7(4)
C9 C8 C7 119.4(4)
O1 C9 C8 120.1(4)
O1 C9 C10 122.0(4)
C8 C9 C10 117.8(4)
O1 C9 K1 59.6(2)
C8 C9 K1 120.8(3)
C10 C9 K1 90.0(2)
C11 C10 C9 118.0(4)
C11 C10 C14 122.9(4)
C9 C10 C14 119.1(4)
C11 C10 K1 128.8(3)
C9 C10 K1 65.2(2)
C14 C10 K1 78.0(2)
C12 C11 C10 124.0(4)
C12 C11 H11A 118.0
C10 C11 H11A 118.0
C11 C12 C13 116.8(4)
C11 C12 C19 122.0(4)
C13 C12 C19 121.2(4)
C8 C13 C12 121.4(4)
C8 C13 H13A 119.3
C12 C13 H13A 119.3
C10 C14 C15 119.9(4)
C10 C14 K1 76.4(2)
C15 C14 K1 100.9(3)
C10 C14 H14A 107.3
C15 C14 H14A 107.3
K1 C14 H14A 143.6
C10 C14 H14B 107.3
C15 C14 H14B 107.3
H14A C14 H14B 106.9
C17 C15 C18 108.0(4)
C17 C15 C16 109.3(4)
C18 C15 C16 106.3(4)
C17 C15 C14 112.8(4)
C18 C15 C14 108.2(4)
C16 C15 C14 112.0(4)
C15 C16 H16A 109.5
C15 C16 H16B 109.5
H16A C16 H16B 109.5
C15 C16 H16C 109.5
H16A C16 H16C 109.5
H16B C16 H16C 109.5
C15 C17 H17A 109.5
C15 C17 H17B 109.5
H17A C17 H17B 109.5
C15 C17 H17C 109.5
H17A C17 H17C 109.5
H17B C17 H17C 109.5
C15 C18 H18A 109.5
C15 C18 H18B 109.5
H18A C18 H18B 109.5
C15 C18 H18C 109.5
H18A C18 H18C 109.5
H18B C18 H18C 109.5
C12 C19 H19A 109.5
C12 C19 H19B 109.5
H19A C19 H19B 109.5
C12 C19 H19C 109.5
H19A C19 H19C 109.5
H19B C19 H19C 109.5
N2 C20 C21 117.9(4)
N2 C20 H20A 107.8
C21 C20 H20A 107.8
N2 C20 H20B 107.8
C21 C20 H20B 107.8
H20A C20 H20B 107.2
C26 C21 C22 120.9(4)
C26 C21 C20 119.1(4)
C22 C21 C20 119.5(4)
O2 C22 C21 119.6(4)
O2 C22 C23 122.2(4)
C21 C22 C23 118.2(4)
C24 C23 C22 118.4(4)
C24 C23 C27 119.5(4)
C22 C23 C27 122.1(4)
C25 C24 C23 123.6(4)
C25 C24 H24A 118.2
C23 C24 H24A 118.2
C24 C25 C26 117.2(4)
C24 C25 C32 120.9(4)
C26 C25 C32 121.9(4)
C21 C26 C25 121.5(4)
C21 C26 H26A 119.2
C25 C26 H26A 119.2
C23 C27 C28 116.2(4)
C23 C27 H27A 108.2
C28 C27 H27A 108.2
C23 C27 H27B 108.2
C28 C27 H27B 108.2
H27A C27 H27B 107.4
C29 C28 C31 109.4(4)
C29 C28 C30 108.1(5)
C31 C28 C30 108.9(5)
C29 C28 C27 110.8(4)
C31 C28 C27 108.4(5)
C30 C28 C27 111.3(4)
C28 C29 H29A 109.5
C28 C29 H29B 109.5
H29A C29 H29B 109.5
C28 C29 H29C 109.5
H29A C29 H29C 109.5
H29B C29 H29C 109.5
C28 C30 H30A 109.5
C28 C30 H30B 109.5
H30A C30 H30B 109.5
C28 C30 H30C 109.5
H30A C30 H30C 109.5
H30B C30 H30C 109.5
C28 C31 H31A 109.5
C28 C31 H31B 109.5
H31A C31 H31B 109.5
C28 C31 H31C 109.5
H31A C31 H31C 109.5
H31B C31 H31C 109.5
C25 C32 H32A 109.5
C25 C32 H32B 109.5
H32A C32 H32B 109.5
C25 C32 H32C 109.5
H32A C32 H32C 109.5
H32B C32 H32C 109.5
N3 C33 C34 118.0(4)
N3 C33 H33A 107.8
C34 C33 H33A 107.8
N3 C33 H33B 107.8
C34 C33 H33B 107.8
H33A C33 H33B 107.1
C39 C34 C35 120.6(4)
C39 C34 C33 116.2(4)
C35 C34 C33 123.0(4)
O3 C35 C34 121.2(4)
O3 C35 C36 121.2(4)
C34 C35 C36 117.5(4)
C37 C36 C35 118.8(4)
C37 C36 C40 118.5(4)
C35 C36 C40 122.6(4)
C38 C37 C36 123.5(4)
C38 C37 H37A 118.3
C36 C37 H37A 118.3
C37 C38 C39 117.0(4)
C37 C38 C45 121.4(4)
C39 C38 C45 121.6(4)
C38 C39 C34 121.9(4)
C38 C39 H39A 119.1
C34 C39 H39A 119.1
C36 C40 C41 115.5(4)
C36 C40 K2 96.3(3)
C41 C40 K2 125.5(3)
C36 C40 H40A 108.4
C41 C40 H40A 108.4
K2 C40 H40A 101.0
C36 C40 H40B 108.4
C41 C40 H40B 108.4
H40A C40 H40B 107.5
C43 C41 C42 109.2(4)
C43 C41 C44 108.1(4)
C42 C41 C44 109.7(5)
C43 C41 C40 109.1(4)
C42 C41 C40 109.1(4)
C44 C41 C40 111.6(4)
C41 C42 H42A 109.5
C41 C42 H42B 109.5
H42A C42 H42B 109.5
C41 C42 H42C 109.5
H42A C42 H42C 109.5
H42B C42 H42C 109.5
C41 C43 H43A 109.5
C41 C43 H43B 109.5
H43A C43 H43B 109.5
C41 C43 H43C 109.5
H43A C43 H43C 109.5
H43B C43 H43C 109.5
C41 C44 H44A 109.5
C41 C44 H44B 109.5
H44A C44 H44B 109.5
C41 C44 H44C 109.5
H44A C44 H44C 109.5
H44B C44 H44C 109.5
C38 C45 H45A 109.5
C38 C45 H45B 109.5
H45A C45 H45B 109.5
C38 C45 H45C 109.5
H45A C45 H45C 109.5
H45B C45 H45C 109.5
N5 C46 C47 112.5(4)
N5 C46 H46A 109.1
C47 C46 H46A 109.1
N5 C46 H46B 109.1
C47 C46 H46B 109.1
H46A C46 H46B 107.8
N6 C47 C46 111.6(4)
N6 C47 H47A 109.3
C46 C47 H47A 109.3
N6 C47 H47B 109.3
C46 C47 H47B 109.3
H47A C47 H47B 108.0
N6 C48 C49 112.7(3)
N6 C48 H48A 109.1
C49 C48 H48A 109.1
N6 C48 H48B 109.1
C49 C48 H48B 109.1
H48A C48 H48B 107.8
N4 C49 C48 114.4(4)
N4 C49 H49A 108.7
C48 C49 H49A 108.7
N4 C49 H49B 108.7
C48 C49 H49B 108.7
H49A C49 H49B 107.6
N4 C50 C51 114.0(3)
N4 C50 H50A 108.8
C51 C50 H50A 108.8
N4 C50 H50B 108.8
C51 C50 H50B 108.8
H50A C50 H50B 107.7
N5 C51 C50 113.9(4)
N5 C51 H51A 108.8
C50 C51 H51A 108.8
N5 C51 H51B 108.8
C50 C51 H51B 108.8
H51A C51 H51B 107.7
N4 C52 C53 116.5(4)
N4 C52 H52A 108.2
C53 C52 H52A 108.2
N4 C52 H52B 108.2
C53 C52 H52B 108.2
H52A C52 H52B 107.3
C58 C53 C54 121.4(4)
C58 C53 C52 118.7(4)
C54 C53 C52 119.7(4)
O4 C54 C53 119.2(4)
O4 C54 C55 122.7(4)
C53 C54 C55 118.1(4)
O4 C54 K2 60.7(2)
C53 C54 K2 118.7(3)
C55 C54 K2 91.3(3)
C56 C55 C54 118.1(4)
C56 C55 C59 122.2(4)
C54 C55 C59 119.6(4)
C56 C55 K2 128.0(4)
C54 C55 K2 64.1(2)
C59 C55 K2 80.6(3)
C57 C56 C55 123.5(4)
C57 C56 H56A 118.2
C55 C56 H56A 118.2
C58 C57 C56 117.6(5)
C58 C57 C64 121.2(5)
C56 C57 C64 121.2(4)
C57 C58 C53 121.0(4)
C57 C58 H58A 119.5
C53 C58 H58A 119.5
C55 C59 C60 120.3(4)
C55 C59 K2 74.0(3)
C60 C59 K2 101.3(3)
C55 C59 H59A 107.3
C60 C59 H59A 107.3
K2 C59 H59A 144.9
C55 C59 H59B 107.3
C60 C59 H59B 107.3
H59A C59 H59B 106.9
C61 C60 C62 108.1(5)
C61 C60 C63 109.7(5)
C62 C60 C63 106.6(4)
C61 C60 C59 111.8(4)
C62 C60 C59 107.5(4)
C63 C60 C59 112.8(5)
C60 C61 H61A 109.5
C60 C61 H61B 109.5
H61A C61 H61B 109.5
C60 C61 H61C 109.5
H61A C61 H61C 109.5
H61B C61 H61C 109.5
C60 C62 H62A 109.5
C60 C62 H62B 109.5
H62A C62 H62B 109.5
C60 C62 H62C 109.5
H62A C62 H62C 109.5
H62B C62 H62C 109.5
C60 C63 H63A 109.5
C60 C63 H63B 109.5
H63A C63 H63B 109.5
C60 C63 H63C 109.5
H63A C63 H63C 109.5
H63B C63 H63C 109.5
C57 C64 H64A 109.5
C57 C64 H64B 109.5
H64A C64 H64B 109.5
C57 C64 H64C 109.5
H64A C64 H64C 109.5
H64B C64 H64C 109.5
N5 C65 C66 117.6(4)
N5 C65 H65A 107.9
C66 C65 H65A 107.9
N5 C65 H65B 107.9
C66 C65 H65B 107.9
H65A C65 H65B 107.2
C71 C66 C67 120.6(4)
C71 C66 C65 119.7(4)
C67 C66 C65 119.4(4)
O5 C67 C68 122.8(4)
O5 C67 C66 119.4(4)
C68 C67 C66 117.8(4)
C69 C68 C67 118.7(4)
C69 C68 C72 120.3(4)
C67 C68 C72 121.0(4)
C70 C69 C68 124.0(5)
C70 C69 H69A 118.0
C68 C69 H69A 118.0
C69 C70 C71 116.6(4)
C69 C70 C77 122.0(5)
C71 C70 C77 121.4(5)
C66 C71 C70 122.0(5)
C66 C71 H71A 119.0
C70 C71 H71A 119.0
C68 C72 C73 116.4(4)
C68 C72 H72A 108.2
C73 C72 H72A 108.2
C68 C72 H72B 108.2
C73 C72 H72B 108.2
H72A C72 H72B 107.3
C75 C73 C76 108.1(4)
C75 C73 C74 109.0(4)
C76 C73 C74 109.0(4)
C75 C73 C72 111.1(4)
C76 C73 C72 111.3(4)
C74 C73 C72 108.3(4)
C73 C74 H74A 109.5
C73 C74 H74B 109.5
H74A C74 H74B 109.5
C73 C74 H74C 109.5
H74A C74 H74C 109.5
H74B C74 H74C 109.5
C73 C75 H75A 109.5
C73 C75 H75B 109.5
H75A C75 H75B 109.5
C73 C75 H75C 109.5
H75A C75 H75C 109.5
H75B C75 H75C 109.5
C73 C76 H76A 109.5
C73 C76 H76B 109.5
C73 C76 H76C 109.5
C73 C76 H76D 109.5
C73 C76 H76E 109.5
H76D C76 H76E 109.5
C73 C76 H76F 109.5
H76D C76 H76F 109.5
H76E C76 H76F 109.5
C70 C77 H77A 109.5
C70 C77 H77B 109.5
H77A C77 H77B 109.5
C70 C77 H77C 109.5
H77A C77 H77C 109.5
H77B C77 H77C 109.5
N6 C78 C79 117.6(4)
N6 C78 H78A 107.9
C79 C78 H78A 107.9
N6 C78 H78B 107.9
C79 C78 H78B 107.9
H78A C78 H78B 107.2
C84 C79 C80 120.6(4)
C84 C79 C78 117.0(4)
C80 C79 C78 122.3(4)
O6 C80 C81 122.3(4)
O6 C80 C79 121.2(4)
C81 C80 C79 116.5(4)
C82 C81 C80 119.8(4)
C82 C81 C85 117.8(4)
C80 C81 C85 122.4(4)
C81 C82 C83 124.1(4)
C81 C82 H82A 118.0
C83 C82 H82A 118.0
C82 C83 C84 115.8(4)
C82 C83 C90 121.7(4)
C84 C83 C90 122.4(4)
C79 C84 C83 122.6(4)
C79 C84 H84A 118.7
C83 C84 H84A 118.7
C81 C85 C86 115.2(4)
C81 C85 K1 97.1(3)
C86 C85 K1 119.1(3)
C81 C85 H85A 108.5
C86 C85 H85A 108.5
K1 C85 H85A 107.6
C81 C85 H85B 108.5
C86 C85 H85B 108.5
H85A C85 H85B 107.5
C89 C86 C88 109.4(4)
C89 C86 C87 109.4(4)
C88 C86 C87 110.1(4)
C89 C86 C85 111.9(4)
C88 C86 C85 106.9(4)
C87 C86 C85 109.2(4)
C86 C87 H87A 109.5
C86 C87 H87B 109.5
H87A C87 H87B 109.5
C86 C87 H87C 109.5
H87A C87 H87C 109.5
H87B C87 H87C 109.5
C86 C88 H88A 109.5
C86 C88 H88B 109.5
H88A C88 H88B 109.5
C86 C88 H88C 109.5
H88A C88 H88C 109.5
H88B C88 H88C 109.5
C86 C89 H89A 109.5
C86 C89 H89B 109.5
H89A C89 H89B 109.5
C86 C89 H89C 109.5
H89A C89 H89C 109.5
H89B C89 H89C 109.5
C83 C90 H90A 109.5
C83 C90 H90B 109.5
H90A C90 H90B 109.5
C83 C90 H90C 109.5
H90A C90 H90C 109.5
H90B C90 H90C 109.5
C101 O100 C104 112.2(10)
O100 C101 C102 105.8(10)
O100 C101 H10A 110.6
C102 C101 H10A 110.6
O100 C101 H10B 110.6
C102 C101 H10B 110.6
H10A C101 H10B 108.7
C101 C102 C103 106.5(8)
C101 C102 H10C 110.4
C103 C102 H10C 110.4
C101 C102 H10D 110.4
C103 C102 H10D 110.4
H10C C102 H10D 108.6
C104 C103 C102 103.9(8)
C104 C103 H10E 111.0
C102 C103 H10E 111.0
C104 C103 H10F 111.0
C102 C103 H10F 111.0
H10E C103 H10F 109.0
O100 C104 C103 105.1(9)
O100 C104 H10G 110.7
C103 C104 H10G 110.7
O100 C104 H10H 110.7
C103 C104 H10H 110.7
H10G C104 H10H 108.8
C201 O200 C204 111.1(7)
O200 C201 C202 104.7(8)
O200 C201 H20C 110.8
C202 C201 H20C 110.8
O200 C201 H20D 110.8
C202 C201 H20D 110.8
H20C C201 H20D 108.9
C203 C202 C201 109.8(8)
C203 C202 H20E 109.7
C201 C202 H20E 109.7
C203 C202 H20F 109.7
C201 C202 H20F 109.7
H20E C202 H20F 108.2
C203 C202 H20G 109.7
C201 C202 H20G 109.7
H20F C202 H20G 108.2
C203 C202 H20H 109.7
C201 C202 H20H 109.7
H20E C202 H20H 108.2
H20G C202 H20H 108.2
C202 C203 C204 108.5(8)
C202 C203 H20I 110.0
C204 C203 H20I 110.0
C202 C203 H20J 110.0
C204 C203 H20J 110.0
H20I C203 H20J 108.4
O200 C204 C203 104.7(7)
O200 C204 H20K 110.8
C203 C204 H20K 110.8
O200 C204 H20L 110.8
C203 C204 H20L 110.8
H20K C204 H20L 108.9
C301 O300 C304 104.6(9)
O300 C301 C302 98.6(9)
O300 C301 H30D 112.1
C302 C301 H30D 112.0
O300 C301 H30E 112.1
C302 C301 H30E 112.1
H30D C301 H30E 109.7
C303 C302 C301 105.9(10)
C303 C302 H30F 110.5
C301 C302 H30F 110.6
C303 C302 H30G 110.6
C301 C302 H30G 110.6
H30F C302 H30G 108.7
C304 C303 C302 100.6(10)
C304 C303 H30H 111.7
C302 C303 H30H 111.7
C304 C303 H30I 111.7
C302 C303 H30I 111.7
H30H C303 H30I 109.4
C303 C304 O300 111.9(10)
C303 C304 H30J 109.2
O300 C304 H30J 109.2
C303 C304 H30K 109.2
O300 C304 H30K 109.2
H30J C304 H30K 107.9
C401 O400 C404 105.9(6)
O400 C401 C402 104.9(7)
O400 C401 H40C 110.8
C402 C401 H40C 110.8
O400 C401 H40D 110.8
C402 C401 H40D 110.8
H40C C401 H40D 108.9
C403 C402 C401 104.8(6)
C403 C402 H40E 110.8
C401 C402 H40E 110.8
C403 C402 H40F 110.8
C401 C402 H40F 110.8
H40E C402 H40F 108.9
C402 C403 C404 104.4(7)
C402 C403 H40G 110.9
C404 C403 H40G 110.9
C402 C403 H40H 110.9
C404 C403 H40H 110.9
H40G C403 H40H 108.9
O400 C404 C403 104.3(6)
O400 C404 H40I 110.9
C403 C404 H40I 110.9
O400 C404 H40J 110.9
C403 C404 H40J 110.9
H40I C404 H40J 108.9
C504 O500 C501 104.8(7)
C502 C501 O500 101.8(8)
C502 C501 H50C 111.4
O500 C501 H50C 111.4
C502 C501 H50D 111.4
O500 C501 H50D 111.4
H50C C501 H50D 109.3
C502 C501 H50K 111.4
O500 C501 H50K 111.4
H50D C501 H50K 109.3
C502 C501 H50L 111.4
O500 C501 H50L 111.4
H50C C501 H50L 109.3
H50K C501 H50L 109.3
C503 C502 C501 105.9(7)
C503 C502 H50E 110.6
C501 C502 H50E 110.6
C503 C502 H50F 110.6
C501 C502 H50F 110.6
H50E C502 H50F 108.7
C504 C503 C502 101.4(8)
C504 C503 H50G 111.5
C502 C503 H50G 111.5
C504 C503 H50H 111.5
C502 C503 H50H 111.5
H50G C503 H50H 109.3
O500 C504 C503 112.7(8)
O500 C504 H50I 109.0
C503 C504 H50I 109.0
O500 C504 H50J 109.0
C503 C504 H50J 109.0
H50I C504 H50J 107.8
C604 O600 C601 103.9(14)
C602 C601 O600 106.0(14)
C602 C601 H60A 110.5
O600 C601 H60A 110.5
C602 C601 H60B 110.5
O600 C601 H60B 110.6
H60A C601 H60B 108.7
C603 C602 C601 108.9(14)
C603 C602 H60C 109.9
C601 C602 H60C 109.9
C603 C602 H60D 109.9
C601 C602 H60D 109.9
H60C C602 H60D 108.3
C602 C603 C604 110.4(13)
C602 C603 H60E 109.6
C604 C603 H60E 109.6
C602 C603 H60F 109.6
C604 C603 H60F 109.5
H60E C603 H60F 108.1
C603 C604 O600 107.5(14)
C603 C604 H60G 110.2
O600 C604 H60G 110.2
C603 C604 H60H 110.2
O600 C604 H60H 110.2
H60G C604 H60H 108.5
C611 O610 C614 107.6(9)
C612 C611 O610 104.1(9)
C612 C611 H61D 110.9
O610 C611 H61D 110.9
C612 C611 H61E 110.9
O610 C611 H61E 110.9
H61D C611 H61E 108.9
C611 C612 C613 108.4(10)
C611 C612 H61F 110.0
C613 C612 H61F 110.0
C611 C612 H61G 110.0
C613 C612 H61G 110.0
H61F C612 H61G 108.4
C612 C613 C614 101.3(10)
C612 C613 H61H 111.5
C614 C613 H61H 111.5
C612 C613 H61I 111.5
C614 C613 H61I 111.5
H61H C613 H61I 109.3
C613 C614 O610 101.3(10)
C613 C614 H61J 111.5
O610 C614 H61J 111.5
C613 C614 H61K 111.5
O610 C614 H61K 111.5
H61J C614 H61K 109.3

loop_
_geom_bond_atom_site_label_1
_geom_bond_atom_site_label_2
_geom_bond_distance
U1 O8 2.167(3)
U1 O7 2.175(3)
U1 O3 2.358(3)
U1 O2 2.388(3)
U1 O1 2.388(3)
U1 N1 2.728(3)
U1 N2 2.790(4)
U1 N3 2.833(4)
U1 U2 3.5148(6)
U1 K2 3.5537(10)
U1 K1 3.9007(12)
U2 O7 2.166(3)
U2 O8 2.178(3)
U2 O6 2.351(3)
U2 O5 2.380(3)
U2 O4 2.391(3)
U2 N4 2.707(4)
U2 N5 2.804(4)
U2 N6 2.841(4)
U2 K1 3.5400(10)
U2 K2 3.9109(11)
K1 O7 2.524(3)
K1 O1 2.687(3)
K1 O6 2.825(3)
K1 O5 2.875(3)
K1 C9 3.103(4)
K1 C10 3.419(4)
K1 C14 3.440(5)
K1 C85 3.495(5)
K1 K2 4.5491(15)
K2 O7 2.532(3)
K2 O4 2.687(3)
K2 O3 2.806(3)
K2 O2 2.862(3)
K2 C54 3.075(4)
K2 C55 3.417(5)
K2 C40 3.477(5)
K2 C59 3.507(5)
O1 C9 1.332(5)
O2 C22 1.341(5)
O3 C35 1.341(5)
O4 C54 1.340(5)
O5 C67 1.330(5)
O6 C80 1.333(5)
N1 C6 1.485(5)
N1 C7 1.492(6)
N1 C1 1.496(5)
N2 C2 1.489(6)
N2 C3 1.494(5)
N2 C20 1.497(5)
N3 C4 1.482(6)
N3 C5 1.485(5)
N3 C33 1.489(5)
N4 C49 1.482(5)
N4 C52 1.489(6)
N4 C50 1.509(5)
N5 C51 1.486(6)
N5 C46 1.489(6)
N5 C65 1.497(6)
N6 C47 1.477(6)
N6 C48 1.488(5)
N6 C78 1.493(5)
C1 C2 1.533(6)
C1 H1A 0.9900
C1 H1B 0.9900
C2 H2A 0.9900
C2 H2B 0.9900
C3 C4 1.534(6)
C3 H3A 0.9900
C3 H3B 0.9900
C4 H4A 0.9900
C4 H4B 0.9900
C5 C6 1.512(6)
C5 H5A 0.9900
C5 H5B 0.9900
C6 H6A 0.9900
C6 H6B 0.9900
C7 C8 1.506(6)
C7 H7A 0.9900
C7 H7B 0.9900
C8 C13 1.385(6)
C8 C9 1.407(6)
C9 C10 1.434(6)
C10 C11 1.399(6)
C10 C14 1.519(6)
C11 C12 1.393(6)
C11 H11A 0.9500
C12 C13 1.397(6)
C12 C19 1.516(6)
C13 H13A 0.9500
C14 C15 1.552(6)
C14 H14A 0.9900
C14 H14B 0.9900
C15 C17 1.528(7)
C15 C18 1.539(6)
C15 C16 1.546(6)
C16 H16A 0.9800
C16 H16B 0.9800
C16 H16C 0.9800
C17 H17A 0.9800
C17 H17B 0.9800
C17 H17C 0.9800
C18 H18A 0.9800
C18 H18B 0.9800
C18 H18C 0.9800
C19 H19A 0.9800
C19 H19B 0.9800
C19 H19C 0.9800
C20 C21 1.517(6)
C20 H20A 0.9900
C20 H20B 0.9900
C21 C26 1.392(6)
C21 C22 1.410(6)
C22 C23 1.418(6)
C23 C24 1.405(6)
C23 C27 1.514(6)
C24 C25 1.380(6)
C24 H24A 0.9500
C25 C26 1.395(6)
C25 C32 1.526(6)
C26 H26A 0.9500
C27 C28 1.552(7)
C27 H27A 0.9900
C27 H27B 0.9900
C28 C29 1.522(7)
C28 C31 1.539(7)
C28 C30 1.547(7)
C29 H29A 0.9800
C29 H29B 0.9800
C29 H29C 0.9800
C30 H30A 0.9800
C30 H30B 0.9800
C30 H30C 0.9800
C31 H31A 0.9800
C31 H31B 0.9800
C31 H31C 0.9800
C32 H32A 0.9800
C32 H32B 0.9800
C32 H32C 0.9800
C33 C34 1.504(6)
C33 H33A 0.9900
C33 H33B 0.9900
C34 C39 1.405(6)
C34 C35 1.408(6)
C35 C36 1.429(6)
C36 C37 1.399(6)
C36 C40 1.504(6)
C37 C38 1.386(7)
C37 H37A 0.9500
C38 C39 1.387(6)
C38 C45 1.519(6)
C39 H39A 0.9500
C40 C41 1.551(7)
C40 H40A 0.9900
C40 H40B 0.9900
C41 C43 1.528(7)
C41 C42 1.535(7)
C41 C44 1.538(7)
C42 H42A 0.9800
C42 H42B 0.9800
C42 H42C 0.9800
C43 H43A 0.9800
C43 H43B 0.9800
C43 H43C 0.9800
C44 H44A 0.9800
C44 H44B 0.9800
C44 H44C 0.9800
C45 H45A 0.9800
C45 H45B 0.9800
C45 H45C 0.9800
C46 C47 1.526(6)
C46 H46A 0.9900
C46 H46B 0.9900
C47 H47A 0.9900
C47 H47B 0.9900
C48 C49 1.495(6)
C48 H48A 0.9900
C48 H48B 0.9900
C49 H49A 0.9900
C49 H49B 0.9900
C50 C51 1.527(6)
C50 H50A 0.9900
C50 H50B 0.9900
C51 H51A 0.9900
C51 H51B 0.9900
C52 C53 1.498(6)
C52 H52A 0.9900
C52 H52B 0.9900
C53 C58 1.398(6)
C53 C54 1.412(6)
C54 C55 1.423(6)
C55 C56 1.408(7)
C55 C59 1.526(6)
C56 C57 1.391(7)
C56 H56A 0.9500
C57 C58 1.387(6)
C57 C64 1.517(7)
C58 H58A 0.9500
C59 C60 1.549(7)
C59 H59A 0.9900
C59 H59B 0.9900
C60 C61 1.522(9)
C60 C62 1.540(7)
C60 C63 1.542(7)
C61 H61A 0.9800
C61 H61B 0.9800
C61 H61C 0.9800
C62 H62A 0.9800
C62 H62B 0.9800
C62 H62C 0.9800
C63 H63A 0.9800
C63 H63B 0.9800
C63 H63C 0.9800
C64 H64A 0.9800
C64 H64B 0.9800
C64 H64C 0.9800
C65 C66 1.507(6)
C65 H65A 0.9900
C65 H65B 0.9900
C66 C71 1.392(6)
C66 C67 1.420(6)
C67 C68 1.418(6)
C68 C69 1.395(6)
C68 C72 1.517(6)
C69 C70 1.387(7)
C69 H69A 0.9500
C70 C71 1.392(7)
C70 C77 1.524(7)
C71 H71A 0.9500
C72 C73 1.552(7)
C72 H72A 0.9900
C72 H72B 0.9900
C73 C75 1.532(7)
C73 C76 1.533(7)
C73 C74 1.534(7)
C74 H74A 0.9800
C74 H74B 0.9800
C74 H74C 0.9800
C75 H75A 0.9800
C75 H75B 0.9800
C75 H75C 0.9800
C76 H76A 0.9800
C76 H76B 0.9800
C76 H76C 0.9800
C76 H76D 0.9800
C76 H76E 0.9800
C76 H76F 0.9800
C77 H77A 0.9800
C77 H77B 0.9800
C77 H77C 0.9800
C78 C79 1.507(6)
C78 H78A 0.9900
C78 H78B 0.9900
C79 C84 1.391(6)
C79 C80 1.426(6)
C80 C81 1.422(6)
C81 C82 1.383(6)
C81 C85 1.521(6)
C82 C83 1.387(7)
C82 H82A 0.9500
C83 C84 1.396(6)
C83 C90 1.509(7)
C84 H84A 0.9500
C85 C86 1.558(7)
C85 H85A 0.9900
C85 H85B 0.9900
C86 C89 1.518(7)
C86 C88 1.534(7)
C86 C87 1.539(7)
C87 H87A 0.9800
C87 H87B 0.9800
C87 H87C 0.9800
C88 H88A 0.9800
C88 H88B 0.9800
C88 H88C 0.9800
C89 H89A 0.9800
C89 H89B 0.9800
C89 H89C 0.9800
C90 H90A 0.9800
C90 H90B 0.9800
C90 H90C 0.9800
O100 C101 1.360(11)
O100 C104 1.427(11)
C101 C102 1.441(11)
C101 H10A 0.9900
C101 H10B 0.9900
C102 C103 1.485(12)
C102 H10C 0.9900
C102 H10D 0.9900
C103 C104 1.429(11)
C103 H10E 0.9900
C103 H10F 0.9900
C104 H10G 0.9900
C104 H10H 0.9900
O200 C201 1.417(9)
O200 C204 1.463(9)
C201 C202 1.489(10)
C201 H20C 0.9900
C201 H20D 0.9900
C202 C203 1.400(12)
C202 H20E 0.9900
C202 H20F 0.9900
C202 H20G 0.9900
C202 H20H 0.9900
C203 C204 1.481(10)
C203 H20I 0.9900
C203 H20J 0.9900
C204 H20K 0.9900
C204 H20L 0.9900
O300 C301 1.394(12)
O300 C304 1.429(12)
C301 C302 1.587(14)
C301 H30D 0.9900
C301 H30E 0.9900
C302 C303 1.504(14)
C302 H30F 0.9900
C302 H30G 0.9900
C303 C304 1.431(14)
C303 H30H 0.9900
C303 H30I 0.9900
C304 H30J 0.9900
C304 H30K 0.9900
O400 C401 1.386(9)
O400 C404 1.436(9)
C401 C402 1.584(11)
C401 H40C 0.9900
C401 H40D 0.9900
C402 C403 1.458(10)
C402 H40E 0.9900
C402 H40F 0.9900
C403 C404 1.549(10)
C403 H40G 0.9900
C403 H40H 0.9900
C404 H40I 0.9900
C404 H40J 0.9900
O500 C504 1.414(10)
O500 C501 1.493(10)
C501 C502 1.497(11)
C501 H50C 0.9900
C501 H50D 0.9900
C501 H50K 0.9900
C501 H50L 0.9900
C502 C503 1.469(12)
C502 H50E 0.9900
C502 H50F 0.9900
C503 C504 1.453(11)
C503 H50G 0.9900
C503 H50H 0.9900
C504 H50I 0.9900
C504 H50J 0.9900
O600 C604 1.497(14)
O600 C601 1.545(14)
C601 C602 1.453(15)
C601 H60A 0.9900
C601 H60B 0.9900
C602 C603 1.417(18)
C602 H60C 0.9900
C602 H60D 0.9900
C603 C604 1.441(15)
C603 H60E 0.9900
C603 H60F 0.9900
C604 H60G 0.9900
C604 H60H 0.9900
O610 C611 1.485(12)
O610 C614 1.541(12)
C611 C612 1.427(13)
C611 H61D 0.9900
C611 H61E 0.9900
C612 C613 1.483(16)
C612 H61F 0.9900
C612 H61G 0.9900
C613 C614 1.492(14)
C613 H61H 0.9900
C613 H61I 0.9900
C614 H61J 0.9900
C614 H61K 0.9900

loop_
_geom_torsion_atom_site_label_1
_geom_torsion_atom_site_label_2
_geom_torsion_atom_site_label_3
_geom_torsion_atom_site_label_4
_geom_torsion
O8 U1 U2 O7 179.27(19)
O3 U1 U2 O7 90.43(15)
O2 U1 U2 O7 16.78(15)
O1 U1 U2 O7 -65.83(15)
N1 U1 U2 O7 -134.79(15)
N2 U1 U2 O7 -137.2(4)
N3 U1 U2 O7 157.95(15)
K2 U1 U2 O7 43.17(13)
K1 U1 U2 O7 -43.47(13)
O7 U1 U2 O8 -179.27(19)
O3 U1 U2 O8 -88.84(15)
O2 U1 U2 O8 -162.49(15)
O1 U1 U2 O8 114.90(15)
N1 U1 U2 O8 45.94(15)
N2 U1 U2 O8 43.6(4)
N3 U1 U2 O8 -21.32(15)
K2 U1 U2 O8 -136.11(13)
K1 U1 U2 O8 137.26(13)
O8 U1 U2 O6 -88.71(15)
O7 U1 U2 O6 92.02(15)
O3 U1 U2 O6 -177.55(10)
O2 U1 U2 O6 108.80(11)
O1 U1 U2 O6 26.19(10)
N1 U1 U2 O6 -42.77(10)
N2 U1 U2 O6 -45.2(4)
N3 U1 U2 O6 -110.03(10)
K2 U1 U2 O6 135.18(7)
K1 U1 U2 O6 48.55(7)
O8 U1 U2 O5 -161.63(15)
O7 U1 U2 O5 19.10(15)
O3 U1 U2 O5 109.53(11)
O2 U1 U2 O5 35.88(11)
O1 U1 U2 O5 -46.73(11)
N1 U1 U2 O5 -115.69(11)
N2 U1 U2 O5 -118.1(4)
N3 U1 U2 O5 177.05(11)
K2 U1 U2 O5 62.26(8)
K1 U1 U2 O5 -24.37(8)
O8 U1 U2 O4 115.73(15)
O7 U1 U2 O4 -63.54(15)
O3 U1 U2 O4 26.89(10)
O2 U1 U2 O4 -46.76(11)
O1 U1 U2 O4 -129.37(10)
N1 U1 U2 O4 161.67(10)
N2 U1 U2 O4 159.3(4)
N3 U1 U2 O4 94.41(11)
K2 U1 U2 O4 -20.37(7)
K1 U1 U2 O4 -107.01(7)
O8 U1 U2 N4 46.10(15)
O7 U1 U2 N4 -133.17(15)
O3 U1 U2 N4 -42.74(10)
O2 U1 U2 N4 -116.39(11)
O1 U1 U2 N4 161.00(10)
N1 U1 U2 N4 92.04(11)
N2 U1 U2 N4 89.7(4)
N3 U1 U2 N4 24.78(11)
K2 U1 U2 N4 -90.00(8)
K1 U1 U2 N4 -176.64(8)
O8 U1 U2 N5 33.0(4)
O7 U1 U2 N5 -146.3(4)
O3 U1 U2 N5 -55.9(4)
O2 U1 U2 N5 -129.5(4)
O1 U1 U2 N5 147.9(4)
N1 U1 U2 N5 78.9(4)
N2 U1 U2 N5 76.5(6)
N3 U1 U2 N5 11.6(4)
K2 U1 U2 N5 -103.2(4)
K1 U1 U2 N5 170.2(4)
O8 U1 U2 N6 -21.69(15)
O7 U1 U2 N6 159.03(15)
O3 U1 U2 N6 -110.54(10)
O2 U1 U2 N6 175.81(11)
O1 U1 U2 N6 93.21(10)
N1 U1 U2 N6 24.25(11)
N2 U1 U2 N6 21.9(4)
N3 U1 U2 N6 -43.01(11)
K2 U1 U2 N6 -157.80(8)
K1 U1 U2 N6 115.57(8)
O8 U1 U2 K1 -137.26(13)
O7 U1 U2 K1 43.47(13)
O3 U1 U2 K1 133.90(7)
O2 U1 U2 K1 60.25(8)
O1 U1 U2 K1 -22.36(7)
N1 U1 U2 K1 -91.32(8)
N2 U1 U2 K1 -93.7(4)
N3 U1 U2 K1 -158.58(8)
K2 U1 U2 K1 86.64(3)
O8 U1 U2 K2 136.11(13)
O7 U1 U2 K2 -43.17(13)
O3 U1 U2 K2 47.26(7)
O2 U1 U2 K2 -26.39(8)
O1 U1 U2 K2 -109.00(7)
N1 U1 U2 K2 -177.96(8)
N2 U1 U2 K2 179.7(4)
N3 U1 U2 K2 114.78(8)
K1 U1 U2 K2 -86.64(3)
O8 U2 K1 O7 -58.48(13)
O6 U2 K1 O7 -144.58(14)
O5 U2 K1 O7 117.62(14)
O4 U2 K1 O7 52.82(13)
N5 U2 K1 O7 147.17(14)
N6 U2 K1 O7 -137.66(13)
U1 U2 K1 O7 -34.94(10)
K2 U2 K1 O7 24.98(10)
O7 U2 K1 O1 54.67(12)
O8 U2 K1 O1 -3.81(10)
O6 U2 K1 O1 -89.91(11)
O5 U2 K1 O1 172.29(12)
O4 U2 K1 O1 107.48(10)
N5 U2 K1 O1 -158.16(11)
N6 U2 K1 O1 -82.99(11)
U1 U2 K1 O1 19.73(7)
K2 U2 K1 O1 79.64(7)
O7 U2 K1 O6 144.58(14)
O8 U2 K1 O6 86.10(12)
O5 U2 K1 O6 -97.80(13)
O4 U2 K1 O6 -162.61(12)
N5 U2 K1 O6 -68.25(13)
N6 U2 K1 O6 6.92(12)
U1 U2 K1 O6 109.64(9)
K2 U2 K1 O6 169.55(9)
O7 U2 K1 O5 -117.62(14)
O8 U2 K1 O5 -176.10(12)
O6 U2 K1 O5 97.80(13)
O4 U2 K1 O5 -64.81(12)
N5 U2 K1 O5 29.55(13)
N6 U2 K1 O5 104.72(13)
U1 U2 K1 O5 -152.56(9)
K2 U2 K1 O5 -92.64(10)
O7 U2 K1 C9 76.79(13)
O8 U2 K1 C9 18.31(12)
O6 U2 K1 C9 -67.78(12)
O5 U2 K1 C9 -165.58(13)
O4 U2 K1 C9 129.61(12)
N5 U2 K1 C9 -136.03(13)
N6 U2 K1 C9 -60.86(12)
U1 U2 K1 C9 41.85(9)
K2 U2 K1 C9 101.77(9)
O7 U2 K1 C10 81.72(14)
O8 U2 K1 C10 23.24(13)
O6 U2 K1 C10 -62.86(13)
O5 U2 K1 C10 -160.66(14)
O4 U2 K1 C10 134.53(13)
N5 U2 K1 C10 -131.11(13)
N6 U2 K1 C10 -55.94(13)
U1 U2 K1 C10 46.78(10)
K2 U2 K1 C10 106.69(10)
O7 U2 K1 C14 55.53(17)
O8 U2 K1 C14 -2.95(15)
O6 U2 K1 C14 -89.05(16)
O5 U2 K1 C14 173.15(17)
O4 U2 K1 C14 108.35(15)
N5 U2 K1 C14 -157.29(16)
N6 U2 K1 C14 -82.12(16)
U1 U2 K1 C14 20.59(13)
K2 U2 K1 C14 80.51(13)
O7 U2 K1 C85 159.32(13)
O8 U2 K1 C85 100.84(11)
O6 U2 K1 C85 14.74(12)
O5 U2 K1 C85 -83.06(12)
O4 U2 K1 C85 -147.86(11)
N5 U2 K1 C85 -53.50(12)
N6 U2 K1 C85 21.67(12)
U1 U2 K1 C85 124.38(8)
K2 U2 K1 C85 -175.70(8)
O7 U2 K1 U1 34.94(10)
O8 U2 K1 U1 -23.54(8)
O6 U2 K1 U1 -109.64(9)
O5 U2 K1 U1 152.56(9)
O4 U2 K1 U1 87.76(8)
N5 U2 K1 U1 -177.89(9)
N6 U2 K1 U1 -102.72(9)
K2 U2 K1 U1 59.918(19)
O7 U2 K1 K2 -24.98(10)
O8 U2 K1 K2 -83.46(8)
O6 U2 K1 K2 -169.55(9)
O5 U2 K1 K2 92.64(10)
O4 U2 K1 K2 27.84(8)
N5 U2 K1 K2 122.20(9)
N6 U2 K1 K2 -162.63(9)
U1 U2 K1 K2 -59.918(19)
O8 U1 K1 O7 65.83(15)
O3 U1 K1 O7 -21.35(16)
O2 U1 K1 O7 -84.36(15)
O1 U1 K1 O7 -171.89(17)
N1 U1 K1 O7 144.54(15)
N2 U1 K1 O7 -150.07(15)
N3 U1 K1 O7 109.8(2)
U2 U1 K1 O7 42.18(13)
K2 U1 K1 O7 -30.07(13)
O8 U1 K1 O1 -122.27(13)
O7 U1 K1 O1 171.89(17)
O3 U1 K1 O1 150.54(14)
O2 U1 K1 O1 87.53(13)
N1 U1 K1 O1 -43.57(13)
N2 U1 K1 O1 21.82(14)
N3 U1 K1 O1 -78.3(2)
U2 U1 K1 O1 -145.93(11)
K2 U1 K1 O1 141.82(11)
O8 U1 K1 O6 -16.25(10)
O7 U1 K1 O6 -82.08(14)
O3 U1 K1 O6 -103.43(11)
O2 U1 K1 O6 -166.44(9)
O1 U1 K1 O6 106.03(12)
N1 U1 K1 O6 62.45(10)
N2 U1 K1 O6 127.84(11)
N3 U1 K1 O6 27.8(2)
U2 U1 K1 O6 -39.90(6)
K2 U1 K1 O6 -112.15(6)
O8 U1 K1 O5 41.66(10)
O7 U1 K1 O5 -24.18(14)
O3 U1 K1 O5 -45.53(11)
O2 U1 K1 O5 -108.53(9)
O1 U1 K1 O5 163.93(13)
N1 U1 K1 O5 120.36(10)
N2 U1 K1 O5 -174.25(10)
N3 U1 K1 O5 85.7(2)
U2 U1 K1 O5 18.00(6)
K2 U1 K1 O5 -54.24(7)
O8 U1 K1 C9 -106.97(12)
O7 U1 K1 C9 -172.80(16)
O3 U1 K1 C9 165.85(13)
O2 U1 K1 C9 102.84(12)
O1 U1 K1 C9 15.31(14)
N1 U1 K1 C9 -28.27(12)
N2 U1 K1 C9 37.12(13)
N3 U1 K1 C9 -63.0(2)
U2 U1 K1 C9 -130.62(9)
K2 U1 K1 C9 157.13(10)
O8 U1 K1 C10 -119.30(11)
O7 U1 K1 C10 174.87(15)
O3 U1 K1 C10 153.51(12)
O2 U1 K1 C10 90.51(10)
O1 U1 K1 C10 2.97(13)
N1 U1 K1 C10 -40.60(11)
N2 U1 K1 C10 24.79(12)
N3 U1 K1 C10 -75.3(2)
U2 U1 K1 C10 -142.95(8)
K2 U1 K1 C10 144.80(8)
O8 U1 K1 C14 -144.06(11)
O7 U1 K1 C14 150.10(15)
O3 U1 K1 C14 128.75(12)
O2 U1 K1 C14 65.74(10)
O1 U1 K1 C14 -21.79(13)
N1 U1 K1 C14 -65.36(10)
N2 U1 K1 C14 0.03(12)
N3 U1 K1 C14 -100.1(2)
U2 U1 K1 C14 -167.72(8)
K2 U1 K1 C14 120.03(8)
O8 U1 K1 C85 -49.59(12)
O7 U1 K1 C85 -115.42(16)
O3 U1 K1 C85 -136.77(13)
O2 U1 K1 C85 160.22(12)
O1 U1 K1 C85 72.69(14)
N1 U1 K1 C85 29.12(12)
N2 U1 K1 C85 94.50(13)
N3 U1 K1 C85 -5.6(2)
U2 U1 K1 C85 -73.24(9)
K2 U1 K1 C85 -145.49(9)
O8 U1 K1 U2 23.66(7)
O7 U1 K1 U2 -42.18(13)
O3 U1 K1 U2 -63.53(9)
O2 U1 K1 U2 -126.54(7)
O1 U1 K1 U2 145.93(11)
N1 U1 K1 U2 102.36(7)
N2 U1 K1 U2 167.75(9)
N3 U1 K1 U2 67.7(2)
K2 U1 K1 U2 -72.25(2)
O8 U1 K1 K2 95.90(8)
O7 U1 K1 K2 30.07(13)
O3 U1 K1 K2 8.72(9)
O2 U1 K1 K2 -54.29(7)
O1 U1 K1 K2 -141.82(11)
N1 U1 K1 K2 174.60(8)
N2 U1 K1 K2 -120.01(9)
N3 U1 K1 K2 139.9(2)
U2 U1 K1 K2 72.25(2)
O8 U1 K2 O7 -58.76(13)
O3 U1 K2 O7 -145.90(14)
O2 U1 K2 O7 114.99(14)
O1 U1 K2 O7 51.48(13)
N2 U1 K2 O7 145.50(14)
N3 U1 K2 O7 -139.07(14)
U2 U1 K2 O7 -34.57(11)
K1 U1 K2 O7 25.20(11)
O8 U1 K2 O4 -6.21(10)
O7 U1 K2 O4 52.56(13)
O3 U1 K2 O4 -93.35(12)
O2 U1 K2 O4 167.55(12)
O1 U1 K2 O4 104.04(10)
N2 U1 K2 O4 -161.94(11)
N3 U1 K2 O4 -86.51(11)
U2 U1 K2 O4 17.99(7)
K1 U1 K2 O4 77.75(7)
O8 U1 K2 O3 87.14(12)
O7 U1 K2 O3 145.90(14)
O2 U1 K2 O3 -99.11(13)
O1 U1 K2 O3 -162.61(12)
N2 U1 K2 O3 -68.60(13)
N3 U1 K2 O3 6.84(13)
U2 U1 K2 O3 111.33(10)
K1 U1 K2 O3 171.10(10)
O8 U1 K2 O2 -173.75(12)
O7 U1 K2 O2 -114.99(14)
O3 U1 K2 O2 99.11(13)
O1 U1 K2 O2 -63.51(12)
N2 U1 K2 O2 30.51(13)
N3 U1 K2 O2 105.94(13)
U2 U1 K2 O2 -149.56(9)
K1 U1 K2 O2 -89.79(10)
O8 U1 K2 C54 15.95(12)
O7 U1 K2 C54 74.71(14)
O3 U1 K2 C54 -71.20(13)
O2 U1 K2 C54 -170.30(13)
O1 U1 K2 C54 126.19(12)
N2 U1 K2 C54 -139.79(13)
N3 U1 K2 C54 -64.36(13)
U2 U1 K2 C54 40.14(9)
K1 U1 K2 C54 99.90(9)
O8 U1 K2 C55 19.78(14)
O7 U1 K2 C55 78.54(15)
O3 U1 K2 C55 -67.36(15)
O2 U1 K2 C55 -166.47(15)
O1 U1 K2 C55 130.02(14)
N2 U1 K2 C55 -135.96(14)
N3 U1 K2 C55 -60.53(14)
U2 U1 K2 C55 43.97(11)
K1 U1 K2 C55 103.74(11)
O8 U1 K2 C40 101.68(11)
O7 U1 K2 C40 160.44(14)
O3 U1 K2 C40 14.54(12)
O2 U1 K2 C40 -84.57(13)
O1 U1 K2 C40 -148.08(11)
N2 U1 K2 C40 -54.06(12)
N3 U1 K2 C40 21.37(12)
U2 U1 K2 C40 125.87(8)
K1 U1 K2 C40 -174.36(9)
O8 U1 K2 C59 -8.29(17)
O7 U1 K2 C59 50.47(18)
O3 U1 K2 C59 -95.43(17)
O2 U1 K2 C59 165.47(18)
O1 U1 K2 C59 101.96(16)
N2 U1 K2 C59 -164.02(17)
N3 U1 K2 C59 -88.59(17)
U2 U1 K2 C59 15.90(14)
K1 U1 K2 C59 75.67(15)
O8 U1 K2 U2 -24.19(8)
O7 U1 K2 U2 34.57(11)
O3 U1 K2 U2 -111.33(10)
O2 U1 K2 U2 149.56(9)
O1 U1 K2 U2 86.05(8)
N2 U1 K2 U2 -179.93(9)
N3 U1 K2 U2 -104.50(9)
K1 U1 K2 U2 59.768(19)
O8 U1 K2 K1 -83.96(8)
O7 U1 K2 K1 -25.20(11)
O3 U1 K2 K1 -171.10(10)
O2 U1 K2 K1 89.79(9)
O1 U1 K2 K1 26.28(8)
N2 U1 K2 K1 120.30(9)
N3 U1 K2 K1 -164.27(9)
U2 U1 K2 K1 -59.768(19)
O8 U2 K2 O7 66.35(15)
O6 U2 K2 O7 -19.51(15)
O5 U2 K2 O7 -84.24(14)
O4 U2 K2 O7 -168.65(17)
N4 U2 K2 O7 144.78(15)
N5 U2 K2 O7 -150.20(16)
N6 U2 K2 O7 108.2(2)
U1 U2 K2 O7 42.26(13)
K1 U2 K2 O7 -29.91(13)
O7 U2 K2 O4 168.65(17)
O8 U2 K2 O4 -125.00(13)
O6 U2 K2 O4 149.14(14)
O5 U2 K2 O4 84.41(13)
N4 U2 K2 O4 -46.57(13)
N5 U2 K2 O4 18.45(14)
N6 U2 K2 O4 -83.1(2)
U1 U2 K2 O4 -149.09(11)
K1 U2 K2 O4 138.74(11)
O7 U2 K2 O3 -81.50(14)
O8 U2 K2 O3 -15.14(10)
O6 U2 K2 O3 -101.01(11)
O5 U2 K2 O3 -165.74(10)
O4 U2 K2 O3 109.85(13)
N4 U2 K2 O3 63.28(10)
N5 U2 K2 O3 128.30(11)
N6 U2 K2 O3 26.7(2)
U1 U2 K2 O3 -39.24(6)
K1 U2 K2 O3 -111.40(7)
O7 U2 K2 O2 -22.41(14)
O8 U2 K2 O2 43.94(10)
O6 U2 K2 O2 -41.92(11)
O5 U2 K2 O2 -106.65(9)
O4 U2 K2 O2 168.94(13)
N4 U2 K2 O2 122.37(10)
N5 U2 K2 O2 -172.61(11)
N6 U2 K2 O2 85.8(2)
U1 U2 K2 O2 19.85(6)
K1 U2 K2 O2 -52.32(7)
O7 U2 K2 C54 -175.61(16)
O8 U2 K2 C54 -109.26(12)
O6 U2 K2 C54 164.87(13)
O5 U2 K2 C54 100.15(12)
O4 U2 K2 C54 15.74(14)
N4 U2 K2 C54 -30.83(12)
N5 U2 K2 C54 34.19(14)
N6 U2 K2 C54 -67.4(2)
U1 U2 K2 C54 -133.35(10)
K1 U2 K2 C54 154.48(10)
O7 U2 K2 C55 172.00(15)
O8 U2 K2 C55 -121.64(11)
O6 U2 K2 C55 152.49(12)
O5 U2 K2 C55 87.76(11)
O4 U2 K2 C55 3.35(13)
N4 U2 K2 C55 -43.22(11)
N5 U2 K2 C55 21.80(13)
N6 U2 K2 C55 -79.8(2)
U1 U2 K2 C55 -145.74(8)
K1 U2 K2 C55 142.10(8)
O7 U2 K2 C40 -114.47(16)
O8 U2 K2 C40 -48.12(12)
O6 U2 K2 C40 -133.99(13)
O5 U2 K2 C40 161.28(12)
O4 U2 K2 C40 76.88(15)
N4 U2 K2 C40 30.31(12)
N5 U2 K2 C40 95.33(14)
N6 U2 K2 C40 -6.2(2)
U1 U2 K2 C40 -72.21(10)
K1 U2 K2 C40 -144.38(10)
O7 U2 K2 C59 147.26(15)
O8 U2 K2 C59 -146.38(11)
O6 U2 K2 C59 127.75(12)
O5 U2 K2 C59 63.02(11)
O4 U2 K2 C59 -21.39(13)
N4 U2 K2 C59 -67.96(11)
N5 U2 K2 C59 -2.93(13)
N6 U2 K2 C59 -104.5(2)
U1 U2 K2 C59 -170.48(8)
K1 U2 K2 C59 117.36(8)
O7 U2 K2 U1 -42.26(13)
O8 U2 K2 U1 24.09(7)
O6 U2 K2 U1 -61.78(9)
O5 U2 K2 U1 -126.50(7)
O4 U2 K2 U1 149.09(11)
N4 U2 K2 U1 102.52(8)
N5 U2 K2 U1 167.54(9)
N6 U2 K2 U1 65.98(19)
K1 U2 K2 U1 -72.17(2)
O7 U2 K2 K1 29.91(13)
O8 U2 K2 K1 96.26(8)
O6 U2 K2 K1 10.39(9)
O5 U2 K2 K1 -54.34(7)
O4 U2 K2 K1 -138.74(11)
N4 U2 K2 K1 174.69(8)
N5 U2 K2 K1 -120.29(10)
N6 U2 K2 K1 138.15(19)
U1 U2 K2 K1 72.17(2)
O1 K1 K2 O7 -58.50(17)
O6 K1 K2 O7 28.87(16)
O5 K1 K2 O7 82.28(17)
C9 K1 K2 O7 -56.73(17)
C10 K1 K2 O7 -78.05(18)
C14 K1 K2 O7 -104.43(17)
C85 K1 K2 O7 44.5(2)
U2 K1 K2 O7 35.83(15)
U1 K1 K2 O7 -36.33(15)
O7 K1 K2 O4 -59.62(17)
O1 K1 K2 O4 -118.12(9)
O6 K1 K2 O4 -30.74(9)
O5 K1 K2 O4 22.66(9)
C9 K1 K2 O4 -116.35(11)
C10 K1 K2 O4 -137.67(11)
C14 K1 K2 O4 -164.05(10)
C85 K1 K2 O4 -15.08(18)
U2 K1 K2 O4 -23.79(6)
U1 K1 K2 O4 -95.94(7)
O7 K1 K2 O3 30.40(17)
O1 K1 K2 O3 -28.10(9)
O6 K1 K2 O3 59.27(9)
O5 K1 K2 O3 112.68(9)
C9 K1 K2 O3 -26.33(11)
C10 K1 K2 O3 -47.65(11)
C14 K1 K2 O3 -74.03(10)
C85 K1 K2 O3 74.94(18)
U2 K1 K2 O3 66.22(7)
U1 K1 K2 O3 -5.93(6)
O7 K1 K2 O2 83.76(17)
O1 K1 K2 O2 25.26(9)
O6 K1 K2 O2 112.64(9)
O5 K1 K2 O2 166.04(9)
C9 K1 K2 O2 27.03(10)
C10 K1 K2 O2 5.71(11)
C14 K1 K2 O2 -20.67(10)
C85 K1 K2 O2 128.30(18)
U2 K1 K2 O2 119.59(7)
U1 K1 K2 O2 47.44(6)
O7 K1 K2 C54 -58.55(18)
O1 K1 K2 C54 -117.05(11)
O6 K1 K2 C54 -29.67(11)
O5 K1 K2 C54 23.73(11)
C9 K1 K2 C54 -115.28(12)
C10 K1 K2 C54 -136.60(12)
C14 K1 K2 C54 -162.98(12)
C85 K1 K2 C54 -14.00(19)
U2 K1 K2 C54 -22.72(9)
U1 K1 K2 C54 -94.87(9)
O7 K1 K2 C55 -80.12(18)
O1 K1 K2 C55 -138.62(11)
O6 K1 K2 C55 -51.24(11)
O5 K1 K2 C55 2.16(11)
C9 K1 K2 C55 -136.85(12)
C10 K1 K2 C55 -158.17(12)
C14 K1 K2 C55 175.45(12)
C85 K1 K2 C55 -35.57(19)
U2 K1 K2 C55 -44.29(9)
U1 K1 K2 C55 -116.44(9)
O7 K1 K2 C40 47.7(2)
O1 K1 K2 C40 -10.82(18)
O6 K1 K2 C40 76.56(18)
O5 K1 K2 C40 129.97(18)
C9 K1 K2 C40 -9.04(19)
C10 K1 K2 C40 -30.4(2)
C14 K1 K2 C40 -56.74(19)
C85 K1 K2 C40 92.2(2)
U2 K1 K2 C40 83.51(17)
U1 K1 K2 C40 11.36(17)
O7 K1 K2 C59 -105.52(18)
O1 K1 K2 C59 -164.02(11)
O6 K1 K2 C59 -76.65(11)
O5 K1 K2 C59 -23.24(11)
C9 K1 K2 C59 -162.25(12)
C10 K1 K2 C59 176.42(12)
C14 K1 K2 C59 150.05(12)
C85 K1 K2 C59 -60.98(19)
U2 K1 K2 C59 -69.70(9)
U1 K1 K2 C59 -141.85(9)
O7 K1 K2 U1 36.33(15)
O1 K1 K2 U1 -22.18(6)
O6 K1 K2 U1 65.20(6)
O5 K1 K2 U1 118.61(7)
C9 K1 K2 U1 -20.41(8)
C10 K1 K2 U1 -41.73(9)
C14 K1 K2 U1 -68.11(8)
C85 K1 K2 U1 80.87(17)
U2 K1 K2 U1 72.152(19)
O7 K1 K2 U2 -35.83(15)
O1 K1 K2 U2 -94.33(7)
O6 K1 K2 U2 -6.95(6)
O5 K1 K2 U2 46.46(6)
C9 K1 K2 U2 -92.56(9)
C10 K1 K2 U2 -113.88(9)
C14 K1 K2 U2 -140.26(8)
C85 K1 K2 U2 8.72(16)
U1 K1 K2 U2 -72.152(19)
O8 U1 O1 C9 -52.1(5)
O7 U1 O1 C9 -119.1(5)
O3 U1 O1 C9 171.8(4)
O2 U1 O1 C9 160.2(5)
N1 U1 O1 C9 19.0(4)
N2 U1 O1 C9 84.1(5)
N3 U1 O1 C9 38.4(5)
U2 U1 O1 C9 -86.2(4)
K2 U1 O1 C9 -153.3(4)
K1 U1 O1 C9 -114.2(5)
O8 U1 O1 K1 62.09(12)
O7 U1 O1 K1 -4.94(10)
O3 U1 O1 K1 -74.1(3)
O2 U1 O1 K1 -85.65(11)
N1 U1 O1 K1 133.15(13)
N2 U1 O1 K1 -161.77(11)
N3 U1 O1 K1 152.63(11)
U2 U1 O1 K1 28.00(8)
K2 U1 O1 K1 -39.16(10)
O7 K1 O1 C9 152.3(2)
O6 K1 O1 C9 78.5(2)
O5 K1 O1 C9 126.7(2)
C10 K1 O1 C9 -28.0(2)
C14 K1 O1 C9 -59.3(2)
C85 K1 O1 C9 25.8(2)
U2 K1 O1 C9 120.0(2)
U1 K1 O1 C9 147.8(3)
K2 K1 O1 C9 176.0(2)
O7 K1 O1 U1 4.51(9)
O6 K1 O1 U1 -69.23(11)
O5 K1 O1 U1 -21.03(16)
C9 K1 O1 U1 -147.8(3)
C10 K1 O1 U1 -175.82(18)
C14 K1 O1 U1 152.91(16)
C85 K1 O1 U1 -121.98(11)
U2 K1 O1 U1 -27.73(8)
K2 K1 O1 U1 28.24(8)
O8 U1 O2 C22 -143.6(3)
O7 U1 O2 C22 -114.6(3)
O3 U1 O2 C22 150.9(3)
O1 U1 O2 C22 -34.0(3)
N1 U1 O2 C22 17.6(4)
N2 U1 O2 C22 50.9(3)
N3 U1 O2 C22 97.0(3)
U2 U1 O2 C22 -124.5(3)
K2 U1 O2 C22 -155.2(4)
K1 U1 O2 C22 -77.2(3)
O8 U1 O2 K2 11.6(2)
O7 U1 O2 K2 40.63(9)
O3 U1 O2 K2 -53.88(9)
O1 U1 O2 K2 121.20(10)
N1 U1 O2 K2 172.75(10)
N2 U1 O2 K2 -153.91(11)
N3 U1 O2 K2 -107.83(10)
U2 U1 O2 K2 30.72(9)
K1 U1 O2 K2 78.04(6)
O7 K2 O2 C22 109.2(4)
O4 K2 O2 C22 130.2(4)
O3 K2 O2 C22 -165.1(5)
C54 K2 O2 C22 162.5(4)
C55 K2 O2 C22 -167.5(5)
C40 K2 O2 C22 -116.4(4)
C59 K2 O2 C22 23.2(9)
U1 K2 O2 C22 146.4(5)
U2 K2 O2 C22 121.6(4)
K1 K2 O2 C22 80.6(4)
O7 K2 O2 U1 -37.28(9)
O4 K2 O2 U1 -16.25(15)
O3 K2 O2 U1 48.48(9)
C54 K2 O2 U1 16.0(2)
C55 K2 O2 U1 46.1(5)
C40 K2 O2 U1 97.19(10)
C59 K2 O2 U1 -123.3(6)
U2 K2 O2 U1 -24.86(7)
K1 K2 O2 U1 -65.79(7)
O8 U1 O3 C35 55.7(5)
O7 U1 O3 C35 127.7(5)
O2 U1 O3 C35 -153.7(5)
O1 U1 O3 C35 -165.7(4)
N1 U1 O3 C35 -20.8(5)
N2 U1 O3 C35 -80.6(5)
N3 U1 O3 C35 -22.7(5)
U2 U1 O3 C35 91.8(5)
K2 U1 O3 C35 151.0(5)
K1 U1 O3 C35 140.3(4)
O8 U1 O3 K2 -95.29(10)
O7 U1 O3 K2 -23.33(10)
O2 U1 O3 K2 55.27(9)
O1 U1 O3 K2 43.4(3)
N1 U1 O3 K2 -171.76(10)
N2 U1 O3 K2 128.39(9)
N3 U1 O3 K2 -173.69(12)
U2 U1 O3 K2 -59.19(6)
K1 U1 O3 K2 -10.70(12)
O7 K2 O3 C35 -139.9(3)
O4 K2 O3 C35 -73.8(3)
O2 K2 O3 C35 150.3(3)
C54 K2 O3 C35 -48.4(3)
C55 K2 O3 C35 -30.3(3)
C40 K2 O3 C35 37.3(3)
C59 K2 O3 C35 -31.6(4)
U1 K2 O3 C35 -160.5(4)
U2 K2 O3 C35 -108.3(3)
K1 K2 O3 C35 -153.1(3)
O7 K2 O3 U1 20.64(9)
O4 K2 O3 U1 86.71(10)
O2 K2 O3 U1 -49.13(9)
C54 K2 O3 U1 112.17(11)
C55 K2 O3 U1 130.24(11)
C40 K2 O3 U1 -162.15(15)
C59 K2 O3 U1 128.94(13)
U2 K2 O3 U1 52.28(7)
K1 K2 O3 U1 7.42(8)
O7 U2 O4 C54 -118.6(5)
O8 U2 O4 C54 -52.2(5)
O6 U2 O4 C54 172.2(4)
O5 U2 O4 C54 158.7(5)
N4 U2 O4 C54 18.0(5)
N5 U2 O4 C54 83.5(5)
N6 U2 O4 C54 38.2(5)
U1 U2 O4 C54 -86.1(5)
K1 U2 O4 C54 -153.6(5)
K2 U2 O4 C54 -111.7(5)
O7 U2 O4 K2 -6.90(10)
O8 U2 O4 K2 59.48(12)
O6 U2 O4 K2 -76.2(3)
O5 U2 O4 K2 -89.60(11)
N4 U2 O4 K2 129.68(13)
N5 U2 O4 K2 -164.87(12)
N6 U2 O4 K2 149.92(11)
U1 U2 O4 K2 25.58(9)
K1 U2 O4 K2 -41.92(10)
O7 K2 O4 C54 153.6(3)
O3 K2 O4 C54 80.7(2)
O2 K2 O4 C54 132.9(2)
C55 K2 O4 C54 -28.0(2)
C40 K2 O4 C54 27.5(3)
C59 K2 O4 C54 -59.4(2)
U1 K2 O4 C54 122.1(2)
U2 K2 O4 C54 147.3(3)
K1 K2 O4 C54 177.6(2)
O7 K2 O4 U2 6.27(9)
O3 K2 O4 U2 -66.60(11)
O2 K2 O4 U2 -14.40(17)
C54 K2 O4 U2 -147.3(3)
C55 K2 O4 U2 -175.29(19)
C40 K2 O4 U2 -119.76(11)
C59 K2 O4 U2 153.26(16)
U1 K2 O4 U2 -25.19(9)
K1 K2 O4 U2 30.32(8)
O7 U2 O5 C67 -114.0(4)
O8 U2 O5 C67 -145.9(3)
O6 U2 O5 C67 151.7(4)
O4 U2 O5 C67 -34.1(3)
N4 U2 O5 C67 17.9(4)
N5 U2 O5 C67 52.0(3)
N6 U2 O5 C67 97.6(3)
U1 U2 O5 C67 -125.2(3)
K1 U2 O5 C67 -153.3(4)
K2 U2 O5 C67 -77.0(3)
O7 U2 O5 K1 39.31(9)
O8 U2 O5 K1 7.4(2)
O6 U2 O5 K1 -54.96(9)
O4 U2 O5 K1 119.19(10)
N4 U2 O5 K1 171.24(11)
N5 U2 O5 K1 -154.64(11)
N6 U2 O5 K1 -109.07(10)
U1 U2 O5 K1 28.08(9)
K2 U2 O5 K1 76.35(6)
O7 K1 O5 C67 108.8(5)
O1 K1 O5 C67 134.7(4)
O6 K1 O5 C67 -166.1(5)
C9 K1 O5 C67 167.5(4)
C10 K1 O5 C67 -160.2(4)
C85 K1 O5 C67 -117.0(4)
U2 K1 O5 C67 144.7(5)
U1 K1 O5 C67 122.2(4)
K2 K1 O5 C67 80.5(4)
O7 K1 O5 U2 -35.95(9)
O1 K1 O5 U2 -10.05(15)
O6 K1 O5 U2 49.13(9)
C9 K1 O5 U2 22.8(2)
C10 K1 O5 U2 55.0(3)
C85 K1 O5 U2 98.21(10)
U1 K1 O5 U2 -22.57(8)
K2 K1 O5 U2 -64.22(7)
O7 U2 O6 C80 127.9(5)
O8 U2 O6 C80 56.0(5)
O5 U2 O6 C80 -151.7(5)
O4 U2 O6 C80 -165.5(4)
N4 U2 O6 C80 -19.2(5)
N5 U2 O6 C80 -79.2(5)
N6 U2 O6 C80 -21.6(5)
U1 U2 O6 C80 91.9(5)
K1 U2 O6 C80 152.1(5)
K2 U2 O6 C80 139.4(4)
O7 U2 O6 K1 -24.19(9)
O8 U2 O6 K1 -96.11(9)
O5 U2 O6 K1 56.22(9)
O4 U2 O6 K1 42.4(3)
N4 U2 O6 K1 -171.26(11)
N5 U2 O6 K1 128.72(9)
N6 U2 O6 K1 -173.62(11)
U1 U2 O6 K1 -60.21(6)
K2 U2 O6 K1 -12.65(11)
O7 K1 O6 C80 -140.2(3)
O1 K1 O6 C80 -72.7(3)
O5 K1 O6 C80 148.7(3)
C9 K1 O6 C80 -47.7(3)
C10 K1 O6 C80 -29.3(3)
C14 K1 O6 C80 -30.0(3)
C85 K1 O6 C80 36.6(3)
U2 K1 O6 C80 -161.6(3)
U1 K1 O6 C80 -108.0(3)
K2 K1 O6 C80 -152.8(3)
O7 K1 O6 U2 21.40(8)
O1 K1 O6 U2 88.90(9)
O5 K1 O6 U2 -49.77(9)
C9 K1 O6 U2 113.82(11)
C10 K1 O6 U2 132.22(10)
C14 K1 O6 U2 131.52(11)
C85 K1 O6 U2 -161.87(14)
U1 K1 O6 U2 53.52(6)
K2 K1 O6 U2 8.73(8)
O8 U2 O7 U1 0.45(12)
O6 U2 O7 U1 -88.74(13)
O5 U2 O7 U1 -162.63(14)
O4 U2 O7 U1 114.55(14)
N4 U2 O7 U1 61.42(16)
N5 U2 O7 U1 167.54(18)
N6 U2 O7 U1 -34.6(2)
K1 U2 O7 U1 -116.22(15)
K2 U2 O7 U1 106.76(17)
O8 U2 O7 K1 116.67(12)
O6 U2 O7 K1 27.48(10)
O5 U2 O7 K1 -46.41(10)
O4 U2 O7 K1 -129.23(11)
N4 U2 O7 K1 177.64(9)
N5 U2 O7 K1 -76.2(2)
N6 U2 O7 K1 81.59(19)
U1 U2 O7 K1 116.22(15)
K2 U2 O7 K1 -137.02(16)
O8 U2 O7 K2 -106.31(14)
O6 U2 O7 K2 164.50(12)
O5 U2 O7 K2 90.61(13)
O4 U2 O7 K2 7.79(11)
N4 U2 O7 K2 -45.34(17)
N5 U2 O7 K2 60.8(3)
N6 U2 O7 K2 -141.39(14)
U1 U2 O7 K2 -106.76(17)
K1 U2 O7 K2 137.02(16)
O8 U1 O7 U2 -0.45(12)
O3 U1 O7 U2 -90.51(13)
O2 U1 O7 U2 -164.43(14)
O1 U1 O7 U2 112.11(13)
N1 U1 O7 U2 60.06(17)
N2 U1 O7 U2 165.60(16)
N3 U1 O7 U2 -37.0(2)
K2 U1 O7 U2 -116.75(15)
K1 U1 O7 U2 106.53(17)
O8 U1 O7 K1 -106.98(14)
O3 U1 O7 K1 162.96(13)
O2 U1 O7 K1 89.04(13)
O1 U1 O7 K1 5.58(12)
N1 U1 O7 K1 -46.47(17)
N2 U1 O7 K1 59.1(3)
N3 U1 O7 K1 -143.49(15)
U2 U1 O7 K1 -106.53(17)
K2 U1 O7 K1 136.73(17)
O8 U1 O7 K2 116.29(12)
O3 U1 O7 K2 26.23(11)
O2 U1 O7 K2 -47.68(10)
O1 U1 O7 K2 -131.14(11)
N1 U1 O7 K2 176.81(10)
N2 U1 O7 K2 -77.7(2)
N3 U1 O7 K2 79.8(2)
U2 U1 O7 K2 116.75(15)
K1 U1 O7 K2 -136.73(17)
O1 K1 O7 U2 -118.41(12)
O6 K1 O7 U2 -23.49(9)
O5 K1 O7 U2 40.35(9)
C9 K1 O7 U2 -106.94(12)
C10 K1 O7 U2 -118.66(11)
C14 K1 O7 U2 -146.57(10)
C85 K1 O7 U2 -26.91(17)
U1 K1 O7 U2 -113.15(16)
K2 K1 O7 U2 126.7(2)
O1 K1 O7 U1 -5.26(11)
O6 K1 O7 U1 89.66(13)
O5 K1 O7 U1 153.50(15)
C9 K1 O7 U1 6.21(14)
C10 K1 O7 U1 -5.51(16)
C14 K1 O7 U1 -33.42(16)
C85 K1 O7 U1 86.24(17)
U2 K1 O7 U1 113.15(16)
K2 K1 O7 U1 -120.2(2)
O1 K1 O7 K2 114.91(17)
O6 K1 O7 K2 -150.17(16)
O5 K1 O7 K2 -86.33(15)
C9 K1 O7 K2 126.38(16)
C10 K1 O7 K2 114.66(15)
C14 K1 O7 K2 86.75(16)
C85 K1 O7 K2 -153.59(14)
U2 K1 O7 K2 -126.7(2)
U1 K1 O7 K2 120.2(2)
O4 K2 O7 U2 -7.36(11)
O3 K2 O7 U2 90.67(13)
O2 K2 O7 U2 155.22(15)
C54 K2 O7 U2 3.80(14)
C55 K2 O7 U2 -8.55(16)
C40 K2 O7 U2 87.72(17)
C59 K2 O7 U2 -36.16(16)
U1 K2 O7 U2 113.31(16)
K1 K2 O7 U2 -120.7(2)
O4 K2 O7 U1 -120.67(12)
O3 K2 O7 U1 -22.64(9)
O2 K2 O7 U1 41.91(9)
C54 K2 O7 U1 -109.51(12)
C55 K2 O7 U1 -121.86(12)
C40 K2 O7 U1 -25.59(18)
C59 K2 O7 U1 -149.46(11)
U2 K2 O7 U1 -113.31(16)
K1 K2 O7 U1 126.0(2)
O4 K2 O7 K1 113.33(17)
O3 K2 O7 K1 -148.63(17)
O2 K2 O7 K1 -84.09(15)
C54 K2 O7 K1 124.50(16)
C55 K2 O7 K1 112.14(16)
C40 K2 O7 K1 -151.58(14)
C59 K2 O7 K1 84.54(17)
U1 K2 O7 K1 -126.0(2)
U2 K2 O7 K1 120.7(2)
O7 U1 O8 U2 0.45(12)
O3 U1 O8 U2 91.80(13)
O2 U1 O8 U2 30.6(3)
O1 U1 O8 U2 -71.63(13)
N1 U1 O8 U2 -135.26(14)
N2 U1 O8 U2 -169.85(11)
N3 U1 O8 U2 160.14(14)
K2 U1 O8 U2 39.87(11)
K1 U1 O8 U2 -34.71(10)
O7 U2 O8 U1 -0.45(12)
O6 U2 O8 U1 91.42(13)
O5 U2 O8 U1 32.8(3)
O4 U2 O8 U1 -71.40(14)
N4 U2 O8 U1 -134.86(14)
N5 U2 O8 U1 -171.96(12)
N6 U2 O8 U1 159.51(14)
K1 U2 O8 U1 38.86(11)
K2 U2 O8 U1 -35.66(10)
O8 U1 N1 C6 -47.2(3)
O7 U1 N1 C6 -104.5(3)
O3 U1 N1 C6 34.0(3)
O2 U1 N1 C6 143.0(2)
O1 U1 N1 C6 -160.7(3)
N2 U1 N1 C6 106.8(3)
N3 U1 N1 C6 36.0(2)
U2 U1 N1 C6 -72.7(3)
K1 U1 N1 C6 -130.6(2)
O8 U1 N1 C7 62.3(2)
O7 U1 N1 C7 5.0(3)
O3 U1 N1 C7 143.5(2)
O2 U1 N1 C7 -107.5(2)
O1 U1 N1 C7 -51.2(2)
N2 U1 N1 C7 -143.6(3)
N3 U1 N1 C7 145.5(3)
U2 U1 N1 C7 36.8(2)
K1 U1 N1 C7 -21.1(2)
O8 U1 N1 C1 -172.8(3)
O7 U1 N1 C1 129.9(3)
O3 U1 N1 C1 -91.6(3)
O2 U1 N1 C1 17.4(3)
O1 U1 N1 C1 73.6(3)
N2 U1 N1 C1 -18.8(3)
N3 U1 N1 C1 -89.6(3)
U2 U1 N1 C1 161.7(3)
K1 U1 N1 C1 103.7(3)
O8 U1 N2 C2 77.5(3)
O7 U1 N2 C2 -83.2(3)
O3 U1 N2 C2 173.9(2)
O2 U1 N2 C2 -113.7(3)
O1 U1 N2 C2 -30.5(2)
N1 U1 N2 C2 39.2(2)
N3 U1 N2 C2 111.1(3)
U2 U1 N2 C2 41.8(6)
K2 U1 N2 C2 -138.6(2)
K1 U1 N2 C2 -45.2(3)
O8 U1 N2 C3 -46.0(3)
O7 U1 N2 C3 153.3(3)
O3 U1 N2 C3 50.4(3)
O2 U1 N2 C3 122.8(3)
O1 U1 N2 C3 -154.0(3)
N1 U1 N2 C3 -84.3(3)
N3 U1 N2 C3 -12.4(3)
U2 U1 N2 C3 -81.7(5)
K2 U1 N2 C3 97.9(3)
K1 U1 N2 C3 -168.7(2)
O8 U1 N2 C20 -165.5(2)
O7 U1 N2 C20 33.7(4)
O3 U1 N2 C20 -69.1(3)
O2 U1 N2 C20 3.2(3)
O1 U1 N2 C20 86.5(3)
N1 U1 N2 C20 156.2(3)
N3 U1 N2 C20 -131.9(3)
U2 U1 N2 C20 158.7(3)
K2 U1 N2 C20 -21.6(3)
K1 U1 N2 C20 71.8(3)
O8 U1 N3 C4 -166.0(3)
O7 U1 N3 C4 -130.9(3)
O3 U1 N3 C4 -71.3(2)
O2 U1 N3 C4 -14.6(3)
O1 U1 N3 C4 90.0(3)
N1 U1 N3 C4 110.3(3)
N2 U1 N3 C4 37.0(2)
U2 U1 N3 C4 -153.4(2)
K2 U1 N3 C4 -77.1(3)
K1 U1 N3 C4 149.2(2)
O8 U1 N3 C5 72.4(3)
O7 U1 N3 C5 107.6(3)
O3 U1 N3 C5 167.2(3)
O2 U1 N3 C5 -136.2(3)
O1 U1 N3 C5 -31.6(3)
N1 U1 N3 C5 -11.2(3)
N2 U1 N3 C5 -84.5(3)
U2 U1 N3 C5 85.0(3)
K2 U1 N3 C5 161.4(2)
K1 U1 N3 C5 27.7(4)
O8 U1 N3 C33 -45.8(3)
O7 U1 N3 C33 -10.7(4)
O3 U1 N3 C33 48.9(3)
O2 U1 N3 C33 105.6(3)
O1 U1 N3 C33 -149.8(2)
N1 U1 N3 C33 -129.5(3)
N2 U1 N3 C33 157.2(3)
U2 U1 N3 C33 -33.2(3)
K2 U1 N3 C33 43.1(3)
K1 U1 N3 C33 -90.6(3)
O7 U2 N4 C49 -104.6(3)
O8 U2 N4 C49 -46.8(3)
O6 U2 N4 C49 32.8(3)
O5 U2 N4 C49 141.8(2)
O4 U2 N4 C49 -161.7(3)
N5 U2 N4 C49 105.1(3)
N6 U2 N4 C49 35.3(3)
U1 U2 N4 C49 -72.2(3)
K2 U2 N4 C49 -130.0(3)
O7 U2 N4 C52 7.0(3)
O8 U2 N4 C52 64.8(2)
O6 U2 N4 C52 144.4(2)
O5 U2 N4 C52 -106.6(3)
O4 U2 N4 C52 -50.1(2)
N5 U2 N4 C52 -143.3(3)
N6 U2 N4 C52 146.9(3)
U1 U2 N4 C52 39.3(2)
K2 U2 N4 C52 -18.4(2)
O7 U2 N4 C50 131.9(3)
O8 U2 N4 C50 -170.4(3)
O6 U2 N4 C50 -90.7(3)
O5 U2 N4 C50 18.2(3)
O4 U2 N4 C50 74.7(3)
N5 U2 N4 C50 -18.4(3)
N6 U2 N4 C50 -88.3(3)
U1 U2 N4 C50 164.2(3)
K2 U2 N4 C50 106.4(3)
O7 U2 N5 C51 -82.7(3)
O8 U2 N5 C51 79.8(3)
O6 U2 N5 C51 174.3(2)
O5 U2 N5 C51 -113.4(3)
O4 U2 N5 C51 -30.8(2)
N4 U2 N5 C51 38.9(2)
N6 U2 N5 C51 111.7(3)
U1 U2 N5 C51 53.0(6)
K1 U2 N5 C51 -137.8(2)
K2 U2 N5 C51 -43.2(3)
O7 U2 N5 C46 154.9(3)
O8 U2 N5 C46 -42.6(4)
O6 U2 N5 C46 51.9(3)
O5 U2 N5 C46 124.2(3)
O4 U2 N5 C46 -153.2(3)
N4 U2 N5 C46 -83.5(3)
N6 U2 N5 C46 -10.7(3)
U1 U2 N5 C46 -69.4(6)
K1 U2 N5 C46 99.8(3)
K2 U2 N5 C46 -165.6(3)
O7 U2 N5 C65 33.8(4)
O8 U2 N5 C65 -163.7(3)
O6 U2 N5 C65 -69.2(3)
O5 U2 N5 C65 3.1(3)
O4 U2 N5 C65 85.7(3)
N4 U2 N5 C65 155.5(3)
N6 U2 N5 C65 -131.8(3)
U1 U2 N5 C65 169.5(3)
K1 U2 N5 C65 -21.3(3)
K2 U2 N5 C65 73.3(3)
O7 U2 N6 C47 -132.5(3)
O8 U2 N6 C47 -166.4(3)
O6 U2 N6 C47 -72.0(3)
O5 U2 N6 C47 -15.0(3)
O4 U2 N6 C47 88.9(3)
N4 U2 N6 C47 109.9(3)
N5 U2 N6 C47 36.0(2)
U1 U2 N6 C47 -153.6(2)
K1 U2 N6 C47 -77.9(3)
K2 U2 N6 C47 150.8(2)
O7 U2 N6 C48 106.2(3)
O8 U2 N6 C48 72.3(3)
O6 U2 N6 C48 166.7(3)
O5 U2 N6 C48 -136.3(3)
O4 U2 N6 C48 -32.4(3)
N4 U2 N6 C48 -11.4(3)
N5 U2 N6 C48 -85.3(3)
U1 U2 N6 C48 85.1(3)
K1 U2 N6 C48 160.8(2)
K2 U2 N6 C48 29.5(4)
O7 U2 N6 C78 -11.3(3)
O8 U2 N6 C78 -45.2(3)
O6 U2 N6 C78 49.2(2)
O5 U2 N6 C78 106.2(3)
O4 U2 N6 C78 -149.9(2)
N4 U2 N6 C78 -128.9(3)
N5 U2 N6 C78 157.2(3)
U1 U2 N6 C78 -32.4(3)
K1 U2 N6 C78 43.3(3)
K2 U2 N6 C78 -88.0(3)
C6 N1 C1 C2 -127.2(4)
C7 N1 C1 C2 115.3(4)
U1 N1 C1 C2 -4.5(4)
C3 N2 C2 C1 65.9(5)
C20 N2 C2 C1 -177.6(3)
U1 N2 C2 C1 -60.6(4)
N1 C1 C2 N2 46.6(5)
C2 N2 C3 C4 -132.9(4)
C20 N2 C3 C4 108.1(4)
U1 N2 C3 C4 -13.7(5)
C5 N3 C4 C3 61.7(4)
C33 N3 C4 C3 -178.4(3)
U1 N3 C4 C3 -62.2(3)
N2 C3 C4 N3 53.0(5)
C4 N3 C5 C6 -134.2(4)
C33 N3 C5 C6 102.7(4)
U1 N3 C5 C6 -15.3(4)
C7 N1 C6 C5 -173.0(3)
C1 N1 C6 C5 64.0(4)
U1 N1 C6 C5 -63.4(4)
N3 C5 C6 N1 53.8(5)
C6 N1 C7 C8 -165.3(3)
C1 N1 C7 C8 -43.0(5)
U1 N1 C7 C8 83.0(3)
N1 C7 C8 C13 129.8(4)
N1 C7 C8 C9 -53.8(5)
U1 O1 C9 C8 5.5(7)
K1 O1 C9 C8 -110.2(4)
U1 O1 C9 C10 -175.8(3)
K1 O1 C9 C10 68.5(4)
U1 O1 C9 K1 115.7(4)
C13 C8 C9 O1 176.1(4)
C7 C8 C9 O1 -0.2(6)
C13 C8 C9 C10 -2.6(6)
C7 C8 C9 C10 -178.9(4)
C13 C8 C9 K1 105.7(4)
C7 C8 C9 K1 -70.5(5)
O7 K1 C9 O1 -25.5(2)
O6 K1 C9 O1 -99.8(2)
O5 K1 C9 O1 -77.0(3)
C10 K1 C9 O1 127.9(4)
C14 K1 C9 O1 100.4(3)
C85 K1 C9 O1 -154.8(2)
U2 K1 C9 O1 -61.7(2)
U1 K1 C9 O1 -21.83(19)
K2 K1 C9 O1 -4.1(2)
O7 K1 C9 C8 83.6(3)
O1 K1 C9 C8 109.1(4)
O6 K1 C9 C8 9.3(3)
O5 K1 C9 C8 32.2(4)
C10 K1 C9 C8 -122.9(5)
C14 K1 C9 C8 -150.5(4)
C85 K1 C9 C8 -45.7(3)
U2 K1 C9 C8 47.4(4)
U1 K1 C9 C8 87.3(3)
K2 K1 C9 C8 105.1(3)
O7 K1 C9 C10 -153.5(3)
O1 K1 C9 C10 -127.9(4)
O6 K1 C9 C10 132.3(3)
O5 K1 C9 C10 155.1(2)
C14 K1 C9 C10 -27.6(2)
C85 K1 C9 C10 77.2(3)
U2 K1 C9 C10 170.4(2)
U1 K1 C9 C10 -149.7(3)
K2 K1 C9 C10 -132.0(2)
O1 C9 C10 C11 -175.8(4)
C8 C9 C10 C11 2.9(6)
K1 C9 C10 C11 -122.5(4)
O1 C9 C10 C14 5.3(6)
C8 C9 C10 C14 -175.9(4)
K1 C9 C10 C14 58.7(4)
O1 C9 C10 K1 -53.4(3)
C8 C9 C10 K1 125.4(4)
O7 K1 C10 C11 136.0(4)
O1 K1 C10 C11 135.6(4)
O6 K1 C10 C11 58.6(4)
O5 K1 C10 C11 53.3(5)
C9 K1 C10 C11 107.0(5)
C14 K1 C10 C11 -122.7(5)
C85 K1 C10 C11 8.8(4)
U2 K1 C10 C11 95.4(4)
U1 K1 C10 C11 133.1(4)
K2 K1 C10 C11 163.6(3)
O7 K1 C10 C9 29.0(3)
O1 K1 C10 C9 28.6(2)
O6 K1 C10 C9 -48.4(3)
O5 K1 C10 C9 -53.7(4)
C14 K1 C10 C9 130.3(4)
C85 K1 C10 C9 -98.2(3)
U2 K1 C10 C9 -11.6(3)
U1 K1 C10 C9 26.1(2)
K2 K1 C10 C9 56.6(3)
O7 K1 C10 C14 -101.3(2)
O1 K1 C10 C14 -101.6(3)
O6 K1 C10 C14 -178.7(2)
O5 K1 C10 C14 176.1(3)
C9 K1 C10 C14 -130.3(4)
C85 K1 C10 C14 131.6(3)
U2 K1 C10 C14 -141.8(2)
U1 K1 C10 C14 -104.2(2)
K2 K1 C10 C14 -73.6(3)
C9 C10 C11 C12 -0.4(7)
C14 C10 C11 C12 178.4(4)
K1 C10 C11 C12 -79.9(5)
C10 C11 C12 C13 -2.4(7)
C10 C11 C12 C19 177.5(4)
C9 C8 C13 C12 -0.2(7)
C7 C8 C13 C12 176.1(4)
C11 C12 C13 C8 2.7(6)
C19 C12 C13 C8 -177.2(4)
C11 C10 C14 C15 33.8(6)
C9 C10 C14 C15 -147.4(4)
K1 C10 C14 C15 -94.9(4)
C11 C10 C14 K1 128.8(4)
C9 C10 C14 K1 -52.5(3)
O7 K1 C14 C10 90.2(3)
O1 K1 C14 C10 57.8(2)
O6 K1 C14 C10 1.6(3)
C9 K1 C14 C10 26.7(2)
C85 K1 C14 C10 -47.1(3)
U2 K1 C14 C10 56.7(3)
U1 K1 C14 C10 73.7(2)
K2 K1 C14 C10 118.2(2)
O7 K1 C14 C15 -151.3(2)
O1 K1 C14 C15 176.2(3)
O6 K1 C14 C15 120.0(3)
C9 K1 C14 C15 145.1(3)
C10 K1 C14 C15 118.4(4)
C85 K1 C14 C15 71.3(3)
U2 K1 C14 C15 175.1(2)
U1 K1 C14 C15 -167.9(3)
K2 K1 C14 C15 -123.4(2)
C10 C14 C15 C17 46.8(6)
K1 C14 C15 C17 -33.7(4)
C10 C14 C15 C18 166.2(4)
K1 C14 C15 C18 85.7(3)
C10 C14 C15 C16 -77.0(5)
K1 C14 C15 C16 -157.5(3)
C2 N2 C20 C21 59.5(5)
C3 N2 C20 C21 180.0(4)
U1 N2 C20 C21 -53.8(4)
N2 C20 C21 C26 -114.5(5)
N2 C20 C21 C22 73.9(5)
U1 O2 C22 C21 -56.5(5)
K2 O2 C22 C21 166.2(3)
U1 O2 C22 C23 125.3(4)
K2 O2 C22 C23 -12.0(7)
C26 C21 C22 O2 176.8(4)
C20 C21 C22 O2 -11.8(6)
C26 C21 C22 C23 -5.0(7)
C20 C21 C22 C23 166.5(4)
O2 C22 C23 C24 -176.8(4)
C21 C22 C23 C24 5.0(6)
O2 C22 C23 C27 5.1(7)
C21 C22 C23 C27 -173.1(4)
C22 C23 C24 C25 -1.2(7)
C27 C23 C24 C25 177.0(5)
C23 C24 C25 C26 -2.7(7)
C23 C24 C25 C32 -179.8(5)
C22 C21 C26 C25 1.0(7)
C20 C21 C26 C25 -170.5(4)
C24 C25 C26 C21 2.8(7)
C32 C25 C26 C21 179.9(4)
C24 C23 C27 C28 -80.7(6)
C22 C23 C27 C28 97.4(5)
C23 C27 C28 C29 -58.6(6)
C23 C27 C28 C31 -178.6(4)
C23 C27 C28 C30 61.7(6)
C4 N3 C33 C34 43.0(5)
C5 N3 C33 C34 164.7(4)
U1 N3 C33 C34 -72.6(4)
N3 C33 C34 C39 -138.9(4)
N3 C33 C34 C35 44.8(6)
U1 O3 C35 C34 0.1(7)
K2 O3 C35 C34 144.6(3)
U1 O3 C35 C36 179.7(3)
K2 O3 C35 C36 -35.7(5)
C39 C34 C35 O3 -174.0(4)
C33 C34 C35 O3 2.2(7)
C39 C34 C35 C36 6.4(7)
C33 C34 C35 C36 -177.5(4)
O3 C35 C36 C37 171.1(4)
C34 C35 C36 C37 -9.2(7)
O3 C35 C36 C40 -12.9(7)
C34 C35 C36 C40 166.8(4)
C35 C36 C37 C38 6.1(8)
C40 C36 C37 C38 -170.1(5)
C36 C37 C38 C39 0.3(8)
C36 C37 C38 C45 -179.5(5)
C37 C38 C39 C34 -3.5(7)
C45 C38 C39 C34 176.4(5)
C35 C34 C39 C38 0.1(7)
C33 C34 C39 C38 -176.4(4)
C37 C36 C40 C41 79.2(6)
C35 C36 C40 C41 -96.9(5)
C37 C36 C40 K2 -146.5(4)
C35 C36 C40 K2 37.5(5)
O7 K2 C40 C36 -29.6(3)
O4 K2 C40 C36 45.4(3)
O3 K2 C40 C36 -33.1(2)
O2 K2 C40 C36 -86.6(3)
C54 K2 C40 C36 57.1(3)
C55 K2 C40 C36 81.5(3)
C59 K2 C40 C36 100.2(3)
U1 K2 C40 C36 -44.9(3)
U2 K2 C40 C36 7.4(3)
K1 K2 C40 C36 -54.3(4)
O7 K2 C40 C41 98.0(3)
O4 K2 C40 C41 173.0(3)
O3 K2 C40 C41 94.5(4)
O2 K2 C40 C41 41.0(3)
C54 K2 C40 C41 -175.3(4)
C55 K2 C40 C41 -150.9(4)
C59 K2 C40 C41 -132.2(3)
U1 K2 C40 C41 82.7(3)
U2 K2 C40 C41 135.0(3)
K1 K2 C40 C41 73.3(4)
C36 C40 C41 C43 -178.8(4)
K2 C40 C41 C43 62.0(5)
C36 C40 C41 C42 62.0(6)
K2 C40 C41 C42 -57.2(5)
C36 C40 C41 C44 -59.3(6)
K2 C40 C41 C44 -178.6(3)
C51 N5 C46 C47 -133.0(4)
C65 N5 C46 C47 107.3(4)
U2 N5 C46 C47 -15.7(5)
C48 N6 C47 C46 60.5(4)
C78 N6 C47 C46 -178.8(3)
U2 N6 C47 C46 -61.9(4)
N5 C46 C47 N6 54.0(5)
C47 N6 C48 C49 -133.6(4)
C78 N6 C48 C49 102.3(4)
U2 N6 C48 C49 -14.8(4)
C52 N4 C49 C48 -173.9(4)
C50 N4 C49 C48 62.5(5)
U2 N4 C49 C48 -63.2(4)
N6 C48 C49 N4 54.0(5)
C49 N4 C50 C51 -125.7(4)
C52 N4 C50 C51 115.0(4)
U2 N4 C50 C51 -5.1(5)
C46 N5 C51 C50 64.6(5)
C65 N5 C51 C50 -177.7(4)
U2 N5 C51 C50 -61.1(4)
N4 C50 C51 N5 48.2(5)
C49 N4 C52 C53 -165.3(4)
C50 N4 C52 C53 -42.9(5)
U2 N4 C52 C53 82.9(4)
N4 C52 C53 C58 130.2(4)
N4 C52 C53 C54 -55.0(6)
U2 O4 C54 C53 5.3(7)
K2 O4 C54 C53 -108.5(4)
U2 O4 C54 C55 -175.5(3)
K2 O4 C54 C55 70.8(4)
U2 O4 C54 K2 113.8(4)
C58 C53 C54 O4 176.1(4)
C52 C53 C54 O4 1.4(7)
C58 C53 C54 C55 -3.1(7)
C52 C53 C54 C55 -177.9(4)
C58 C53 C54 K2 105.6(4)
C52 C53 C54 K2 -69.1(5)
O7 K2 C54 O4 -24.3(2)
O3 K2 C54 O4 -99.0(2)
O2 K2 C54 O4 -71.0(3)
C55 K2 C54 O4 127.3(4)
C40 K2 C54 O4 -153.8(2)
C59 K2 C54 O4 99.4(3)
U1 K2 C54 O4 -60.1(2)
U2 K2 C54 O4 -22.01(19)
K1 K2 C54 O4 -2.4(2)
O7 K2 C54 C53 85.1(3)
O4 K2 C54 C53 109.3(4)
O3 K2 C54 C53 10.4(3)
O2 K2 C54 C53 38.4(4)
C55 K2 C54 C53 -123.4(5)
C40 K2 C54 C53 -44.5(3)
C59 K2 C54 C53 -151.3(4)
U1 K2 C54 C53 49.2(3)
U2 K2 C54 C53 87.3(3)
K1 K2 C54 C53 106.9(3)
O7 K2 C54 C55 -151.6(3)
O4 K2 C54 C55 -127.3(4)
O3 K2 C54 C55 133.7(3)
O2 K2 C54 C55 161.7(3)
C40 K2 C54 C55 78.9(3)
C59 K2 C54 C55 -27.9(3)
U1 K2 C54 C55 172.6(3)
U2 K2 C54 C55 -149.3(3)
K1 K2 C54 C55 -129.8(3)
O4 C54 C55 C56 -176.6(4)
C53 C54 C55 C56 2.7(7)
K2 C54 C55 C56 -121.1(4)
O4 C54 C55 C59 5.6(7)
C53 C54 C55 C59 -175.2(4)
K2 C54 C55 C59 61.0(5)
O4 C54 C55 K2 -55.5(4)
C53 C54 C55 K2 123.8(4)
O7 K2 C55 C56 137.6(4)
O4 K2 C55 C56 136.0(4)
O3 K2 C55 C56 58.6(4)
O2 K2 C55 C56 60.7(6)
C54 K2 C55 C56 106.6(5)
C40 K2 C55 C56 8.7(4)
C59 K2 C55 C56 -123.8(5)
U1 K2 C55 C56 97.6(4)
U2 K2 C55 C56 133.2(4)
K1 K2 C55 C56 165.2(4)
O7 K2 C55 C54 30.9(3)
O4 K2 C55 C54 29.4(3)
O3 K2 C55 C54 -48.1(3)
O2 K2 C55 C54 -46.0(6)
C40 K2 C55 C54 -98.0(3)
C59 K2 C55 C54 129.6(4)
U1 K2 C55 C54 -9.0(3)
U2 K2 C55 C54 26.5(3)
K1 K2 C55 C54 58.6(3)
O7 K2 C55 C59 -98.7(3)
O4 K2 C55 C59 -100.2(3)
O3 K2 C55 C59 -177.7(3)
O2 K2 C55 C59 -175.5(4)
C54 K2 C55 C59 -129.6(4)
C40 K2 C55 C59 132.4(3)
U1 K2 C55 C59 -138.6(2)
U2 K2 C55 C59 -103.1(3)
K1 K2 C55 C59 -71.0(3)
C54 C55 C56 C57 0.4(8)
C59 C55 C56 C57 178.2(5)
K2 C55 C56 C57 -77.5(6)
C55 C56 C57 C58 -3.0(8)
C55 C56 C57 C64 177.8(5)
C56 C57 C58 C53 2.5(8)
C64 C57 C58 C53 -178.2(5)
C54 C53 C58 C57 0.5(7)
C52 C53 C58 C57 175.3(5)
C56 C55 C59 C60 35.3(7)
C54 C55 C59 C60 -146.9(5)
K2 C55 C59 C60 -93.9(4)
C56 C55 C59 K2 129.3(5)
C54 C55 C59 K2 -52.9(4)
O7 K2 C59 C55 92.3(3)
O4 K2 C59 C55 59.0(3)
O3 K2 C59 C55 2.9(3)
O2 K2 C59 C55 173.6(5)
C54 K2 C59 C55 27.0(3)
C40 K2 C59 C55 -47.4(3)
U1 K2 C59 C55 61.6(3)
U2 K2 C59 C55 74.7(3)
K1 K2 C59 C55 119.6(3)
O7 K2 C59 C60 -149.2(3)
O4 K2 C59 C60 177.5(3)
O3 K2 C59 C60 121.4(3)
O2 K2 C59 C60 -67.9(7)
C54 K2 C59 C60 145.5(4)
C55 K2 C59 C60 118.5(4)
C40 K2 C59 C60 71.1(3)
U1 K2 C59 C60 -179.9(2)
U2 K2 C59 C60 -166.8(3)
K1 K2 C59 C60 -121.9(3)
C55 C59 C60 C61 51.1(6)
K2 C59 C60 C61 -26.8(5)
C55 C59 C60 C62 169.6(5)
K2 C59 C60 C62 91.7(4)
C55 C59 C60 C63 -73.1(7)
K2 C59 C60 C63 -151.0(4)
C51 N5 C65 C66 58.0(5)
C46 N5 C65 C66 179.1(4)
U2 N5 C65 C66 -53.7(4)
N5 C65 C66 C71 -113.7(5)
N5 C65 C66 C67 73.4(6)
U2 O5 C67 C68 123.4(4)
K1 O5 C67 C68 -11.2(7)
U2 O5 C67 C66 -58.2(5)
K1 O5 C67 C66 167.2(3)
C71 C66 C67 O5 175.7(4)
C65 C66 C67 O5 -11.4(7)
C71 C66 C67 C68 -5.8(7)
C65 C66 C67 C68 167.0(4)
O5 C67 C68 C69 -175.6(4)
C66 C67 C68 C69 6.0(7)
O5 C67 C68 C72 2.9(7)
C66 C67 C68 C72 -175.5(4)
C67 C68 C69 C70 -1.7(8)
C72 C68 C69 C70 179.8(5)
C68 C69 C70 C71 -2.9(8)
C68 C69 C70 C77 177.9(5)
C67 C66 C71 C70 1.2(8)
C65 C66 C71 C70 -171.7(5)
C69 C70 C71 C66 3.2(8)
C77 C70 C71 C66 -177.7(5)
C69 C68 C72 C73 -83.1(6)
C67 C68 C72 C73 98.4(5)
C68 C72 C73 C75 -57.3(5)
C68 C72 C73 C76 63.3(6)
C68 C72 C73 C74 -177.0(4)
C47 N6 C78 C79 43.4(5)
C48 N6 C78 C79 165.9(4)
U2 N6 C78 C79 -73.2(4)
N6 C78 C79 C84 -138.9(4)
N6 C78 C79 C80 44.7(6)
U2 O6 C80 C81 177.6(3)
K1 O6 C80 C81 -36.5(5)
U2 O6 C80 C79 -2.0(7)
K1 O6 C80 C79 143.8(3)
C84 C79 C80 O6 -172.9(4)
C78 C79 C80 O6 3.4(7)
C84 C79 C80 C81 7.4(6)
C78 C79 C80 C81 -176.3(4)
O6 C80 C81 C82 171.9(4)
C79 C80 C81 C82 -8.5(6)
O6 C80 C81 C85 -9.5(7)
C79 C80 C81 C85 170.2(4)
C80 C81 C82 C83 3.8(7)
C85 C81 C82 C83 -174.9(4)
C81 C82 C83 C84 2.3(7)
C81 C82 C83 C90 -179.3(5)
C80 C79 C84 C83 -1.5(7)
C78 C79 C84 C83 -178.0(4)
C82 C83 C84 C79 -3.4(7)
C90 C83 C84 C79 178.2(5)
C82 C81 C85 C86 85.9(5)
C80 C81 C85 C86 -92.8(5)
C82 C81 C85 K1 -147.2(4)
C80 C81 C85 K1 34.2(4)
O7 K1 C85 C81 -27.2(3)
O1 K1 C85 C81 46.2(3)
O6 K1 C85 C81 -31.2(2)
O5 K1 C85 C81 -84.7(3)
C9 K1 C85 C81 57.1(3)
C10 K1 C85 C81 81.9(3)
C14 K1 C85 C81 100.8(3)
U2 K1 C85 C81 -43.1(3)
U1 K1 C85 C81 9.8(3)
K2 K1 C85 C81 -50.4(3)
O7 K1 C85 C86 97.0(3)
O1 K1 C85 C86 170.3(3)
O6 K1 C85 C86 92.9(3)
O5 K1 C85 C86 39.4(3)
C9 K1 C85 C86 -178.8(3)
C10 K1 C85 C86 -154.0(3)
C14 K1 C85 C86 -135.1(3)
U2 K1 C85 C86 81.0(3)
U1 K1 C85 C86 133.9(3)
K2 K1 C85 C86 73.7(4)
C81 C85 C86 C89 -53.9(5)
K1 C85 C86 C89 -168.6(3)
C81 C85 C86 C88 -173.6(4)
K1 C85 C86 C88 71.7(4)
C81 C85 C86 C87 67.4(5)
K1 C85 C86 C87 -47.3(5)
C104 O100 C101 C102 -0.1(16)
O100 C101 C102 C103 -15.3(14)
C101 C102 C103 C104 24.7(14)
C101 O100 C104 C103 15.9(16)
C102 C103 C104 O100 -24.0(13)
C204 O200 C201 C202 11.1(11)
O200 C201 C202 C203 -7.8(13)
C201 C202 C203 C204 1.7(15)
C201 O200 C204 C203 -10.2(11)
C202 C203 C204 O200 4.9(13)
C304 O300 C301 C302 -41.6(11)
O300 C301 C302 C303 35.3(12)
C301 C302 C303 C304 -14.0(13)
C302 C303 C304 O300 -12.1(14)
C301 O300 C304 C303 37.4(13)
C404 O400 C401 C402 -37.0(8)
O400 C401 C402 C403 19.2(8)
C401 C402 C403 C404 4.9(8)
C401 O400 C404 C403 40.5(8)
C402 C403 C404 O400 -26.7(8)
C504 O500 C501 C502 -27.2(10)
O500 C501 C502 C503 37.1(10)
C501 C502 C503 C504 -31.7(10)
C501 O500 C504 C503 8.4(11)
C502 C503 C504 O500 14.5(12)
C604 O600 C601 C602 -18(4)
O600 C601 C602 C603 15(4)
C601 C602 C603 C604 -6(5)
C602 C603 C604 O600 -7(4)
C601 O600 C604 C603 15(4)
C614 O610 C611 C612 -0.5(16)
O610 C611 C612 C613 25.9(17)
C611 C612 C613 C614 -41.6(17)
C612 C613 C614 O610 37.9(15)
C611 O610 C614 C613 -24.1(16)
